data_4113838
loop_
_publ_author_name
'Masahito Watanabe'
'Kunihiko Murata'
'Takao Ikariya'

_publ_contact_author_email tikariya@o.cc.titech.ac.jp
_publ_contact_author_fax +81-3-5734-2636
_publ_contact_author_name 'Takao IKARIYA'
_publ_contact_author_phone +81-3-5734-2637
_publ_section_title
;
 Enantioselective Michael Reaction Catalyzed by Well-Defined Chiral Ru
 Amido Complexes: Isolation and Characterization of the Catalyst
 Intermediate, Ru Malonato Complex Having a Metal-Carbon Bond
;
_journal_name_full 'Journal of the American Chemical Society'
_journal_page_first 7508
_journal_page_last 7509
_journal_paper_doi 10.1021/ja035435b
_journal_volume 125
_journal_year 2003
_chemical_formula_moiety 'C35 H40 N2 O6 S Ru '
_chemical_formula_sum 'C35 H40 N2 O6 Ru S'
_chemical_formula_weight 717.84
_space_group_IT_number 4
_symmetry_cell_setting monoclinic
_symmetry_Int_Tables_number 4
_symmetry_space_group_name_Hall 'P 2yb'
_symmetry_space_group_name_H-M 'P 1 21 1'
_audit_creation_date 2003-03-13
_audit_creation_method 'by CrystalStructure v3.00'
_cell_angle_alpha 90
_cell_angle_beta 90.575(5)
_cell_angle_gamma 90
_cell_formula_units_Z 4
_cell_length_a 8.098(2)
_cell_length_b 22.593(6)
_cell_length_c 17.761(5)
_cell_measurement_reflns_used 15687
_cell_measurement_temperature 293.1
_cell_measurement_theta_max 27.5
_cell_measurement_theta_min 3.1
_cell_volume 3249.4(15)
_computing_cell_refinement CrystalClear
_computing_data_collection CrystalClear
_computing_data_reduction CrystalStructure
_computing_publication_material 'CrystalStructure Ver. 3.00'
_computing_structure_refinement CRYSTALS
_computing_structure_solution SIR88
_diffrn_detector_area_resol_mean 27.91
_diffrn_measured_fraction_theta_full 0.9956
_diffrn_measured_fraction_theta_max 0.9970
_diffrn_measurement_device_type 'Rigaku Saturn'
_diffrn_measurement_method \w
_diffrn_radiation_type 'Mo K\a'
_diffrn_radiation_wavelength 0.7107
_diffrn_reflns_av_R_equivalents 0.077
_diffrn_reflns_limit_h_max 10
_diffrn_reflns_limit_h_min -10
_diffrn_reflns_limit_k_max 29
_diffrn_reflns_limit_k_min -25
_diffrn_reflns_limit_l_max 21
_diffrn_reflns_limit_l_min -23
_diffrn_reflns_number 27338
_diffrn_reflns_theta_full 27.50
_diffrn_reflns_theta_max 27.48
_exptl_absorpt_coefficient_mu 0.595
_exptl_absorpt_correction_T_max 0.888
_exptl_absorpt_correction_T_min 0.705
_exptl_absorpt_correction_type multi-scan
_exptl_absorpt_process_details 'Jacobson, R. (1998) Private communication'
_exptl_crystal_colour colorless
_exptl_crystal_density_diffrn 1.467
_exptl_crystal_description prism
_exptl_crystal_F_000 1488.00
_exptl_crystal_size_max 0.20
_exptl_crystal_size_mid 0.20
_exptl_crystal_size_min 0.20
_refine_diff_density_max 2.44
_refine_diff_density_min -2.17
_refine_ls_abs_structure_details
;
Flack, H. D. (1983), Acta Cryst. A39, 876-881.  0 Friedel Pairs
;
_refine_ls_abs_structure_Flack 0.05(5)
_refine_ls_extinction_method none
_refine_ls_goodness_of_fit_ref 1.049
_refine_ls_hydrogen_treatment refall
_refine_ls_number_parameters 891
_refine_ls_number_reflns 14196
_refine_ls_R_factor_gt 0.0900
_refine_ls_shift/su_max 0.0070
_refine_ls_structure_factor_coef Fsqd
_refine_ls_weighting_details
;
w = 1/[0.0010Fo^2^ + 1.1000\s^2^(Fo) + 0.0000]/(4Fo^2^)
;
_refine_ls_weighting_scheme calc
_refine_ls_wR_factor_ref 0.2080
_reflns_number_gt 11808
_reflns_number_total 13628
_reflns_threshold_expression F^2^>2.0\s(F^2^)
_cod_data_source_file ja035435bsi20030418_064054.cif
_cod_data_source_block '__malonate'
_cod_original_formula_sum 'C35 H40 N2 O6 S Ru '
_cod_database_code 4113838

loop_
_symmetry_equiv_pos_as_xyz
x,y,z
-x,y+1/2,-z

loop_
_atom_site_label
_atom_site_type_symbol
_atom_site_fract_x
_atom_site_fract_y
_atom_site_fract_z
_atom_site_U_iso_or_equiv
_atom_site_adp_type
_atom_site_occupancy
_atom_site_symmetry_multiplicity
_atom_site_calc_flag
Ru1 Ru -0.53160(8) -0.04568(5) -0.61284(4) 0.0149(2) Uani 1.00 1 d
Ru2 Ru -0.34566(9) -0.31878(5) -0.00392(4) 0.0161(2) Uani 1.00 1 d
S1 S -0.1720(3) -0.00557(12) -0.5408(1) 0.0204(6) Uani 1.00 1 d
S2 S -0.6857(3) -0.25258(11) -0.0670(1) 0.0208(6) Uani 1.00 1 d
O1 O -0.1474(8) -0.0663(3) -0.5623(4) 0.023(2) Uani 1.00 1 d
O2 O -0.0740(8) 0.0391(3) -0.5789(4) 0.026(2) Uani 1.00 1 d
O3 O -0.3641(8) 0.0842(3) -0.7158(4) 0.024(2) Uani 1.00 1 d
O4 O -0.1522(8) 0.0232(3) -0.7397(4) 0.023(2) Uani 1.00 1 d
O5 O -0.6454(9) 0.0218(3) -0.7841(4) 0.028(2) Uani 1.00 1 d
O6 O -0.5445(8) -0.0656(3) -0.8236(4) 0.023(2) Uani 1.00 1 d
O7 O -0.7318(8) -0.3130(3) -0.0534(4) 0.025(2) Uani 1.00 1 d
O8 O -0.7744(9) -0.2069(3) -0.0268(4) 0.030(2) Uani 1.00 1 d
O9 O -0.5089(8) -0.2109(3) 0.1321(4) 0.025(2) Uani 1.00 1 d
O10 O -0.7344(9) -0.2671(3) 0.1312(4) 0.029(2) Uani 1.00 1 d
O11 O -0.3478(10) -0.3843(3) 0.1894(4) 0.036(2) Uani 1.00 1 d
O12 O -0.2693(10) -0.2889(3) 0.1922(5) 0.033(2) Uani 1.00 1 d
N1 N -0.6409(10) 0.0399(3) -0.6194(5) 0.021(2) Uani 1.00 1 d
N2 N -0.3669(9) 0.0086(3) -0.5438(4) 0.014(2) Uani 1.00 1 d
N3 N -0.2235(9) -0.2408(3) 0.0350(5) 0.017(2) Uani 1.00 1 d
N4 N -0.4908(9) -0.2478(3) -0.0537(4) 0.015(2) Uani 1.00 1 d
C1 C -0.5990(10) 0.0757(4) -0.5515(5) 0.020(2) Uani 1.00 1 d
C2 C -0.4086(12) 0.0718(4) -0.5401(5) 0.021(2) Uani 1.00 1 d
C3 C -0.6550(12) 0.1398(4) -0.5582(6) 0.023(2) Uani 1.00 1 d
C4 C -0.740(1) 0.1657(4) -0.4967(6) 0.030(3) Uani 1.00 1 d
C5 C -0.783(1) 0.2276(5) -0.5037(7) 0.038(3) Uani 1.00 1 d
C6 C -0.742(2) 0.2590(5) -0.5633(8) 0.037(3) Uani 1.00 1 d
C7 C -0.656(2) 0.2341(5) -0.6219(7) 0.037(3) Uani 1.00 1 d
C8 C -0.6133(12) 0.1743(5) -0.6186(6) 0.028(3) Uani 1.00 1 d
C9 C -0.3680(11) 0.1027(4) -0.4654(5) 0.021(2) Uani 1.00 1 d
C10 C -0.4167(13) 0.0816(5) -0.3954(6) 0.028(3) Uani 1.00 1 d
C11 C -0.384(1) 0.1100(6) -0.3291(6) 0.038(3) Uani 1.00 1 d
C12 C -0.297(2) 0.1643(6) -0.3313(7) 0.048(4) Uani 1.00 1 d
C13 C -0.248(2) 0.1864(6) -0.4001(8) 0.055(4) Uani 1.00 1 d
C14 C -0.282(2) 0.1556(5) -0.4650(7) 0.035(3) Uani 1.00 1 d
C15 C -0.4737(11) -0.1422(4) -0.6212(6) 0.021(2) Uani 1.00 1 d
C16 C -0.6128(13) -0.1266(4) -0.6682(6) 0.024(3) Uani 1.00 1 d
C17 C -0.7511(11) -0.0983(4) -0.6398(5) 0.018(2) Uani 1.00 1 d
C18 C -0.7515(11) -0.0840(4) -0.5614(5) 0.020(2) Uani 1.00 1 d
C19 C -0.6180(12) -0.0967(4) -0.5132(6) 0.021(2) Uani 1.00 1 d
C20 C -0.4777(12) -0.1248(4) -0.5466(6) 0.020(2) Uani 1.00 1 d
C21 C -0.326(1) -0.1731(5) -0.6546(7) 0.033(3) Uani 1.00 1 d
C22 C -0.8966(12) -0.0839(5) -0.6910(5) 0.024(3) Uani 1.00 1 d
C23 C -0.6137(13) -0.0769(5) -0.4316(5) 0.028(3) Uani 1.00 1 d
C24 C -0.1044(11) -0.0032(4) -0.4450(5) 0.017(2) Uani 1.00 1 d
C25 C -0.1430(11) -0.0495(5) -0.3978(5) 0.023(2) Uani 1.00 1 d
C26 C -0.0870(11) -0.0484(5) -0.3233(5) 0.027(2) Uani 1.00 1 d
C27 C 0.0092(12) -0.0027(5) -0.2983(6) 0.025(3) Uani 1.00 1 d
C28 C 0.0533(13) 0.0421(4) -0.3447(6) 0.029(3) Uani 1.00 1 d
C29 C -0.0026(13) 0.0427(5) -0.4187(7) 0.032(3) Uani 1.00 1 d
C30 C 0.066(2) -0.0025(6) -0.2145(7) 0.044(4) Uani 1.00 1 d
C31 C -0.4098(12) -0.0220(4) -0.7202(6) 0.018(2) Uani 1.00 1 d
C32 C -0.3105(11) 0.0330(4) -0.7231(5) 0.019(2) Uani 1.00 1 d
C33 C -0.0468(12) 0.0742(4) -0.7468(6) 0.025(3) Uani 1.00 1 d
C34 C -0.5458(11) -0.0186(4) -0.7769(5) 0.016(2) Uani 1.00 1 d
C35 C -0.672(1) -0.0651(5) -0.8822(6) 0.032(3) Uani 1.00 1 d
C36 C -0.2408(11) -0.1917(4) -0.0218(5) 0.016(2) Uani 1.00 1 d
C37 C -0.4255(12) -0.1874(4) -0.0412(5) 0.019(2) Uani 1.00 1 d
C38 C -0.1702(10) -0.1341(4) 0.0053(5) 0.014(2) Uani 1.00 1 d
C39 C -0.2142(13) -0.1097(4) 0.0753(6) 0.024(3) Uani 1.00 1 d
C40 C -0.1485(13) -0.0564(4) 0.0998(5) 0.027(3) Uani 1.00 1 d
C41 C -0.0404(12) -0.0253(4) 0.0544(6) 0.025(3) Uani 1.00 1 d
C42 C 0.0043(11) -0.0480(5) -0.0147(5) 0.022(2) Uani 1.00 1 d
C43 C -0.0612(11) -0.1022(4) -0.0393(5) 0.022(2) Uani 1.00 1 d
C44 C -0.4452(11) -0.1445(4) -0.1072(5) 0.015(2) Uani 1.00 1 d
C45 C -0.5067(12) -0.0877(5) -0.0967(6) 0.026(3) Uani 1.00 1 d
C46 C -0.518(1) -0.0482(5) -0.1572(6) 0.031(3) Uani 1.00 1 d
C47 C -0.474(1) -0.0641(6) -0.2286(7) 0.038(3) Uani 1.00 1 d
C48 C -0.4098(13) -0.1211(5) -0.2393(6) 0.028(3) Uani 1.00 1 d
C49 C -0.3970(11) -0.1608(4) -0.1795(5) 0.021(2) Uani 1.00 1 d
C50 C -0.4240(13) -0.4109(4) -0.0269(7) 0.031(3) Uani 1.00 1 d
C51 C -0.2849(11) -0.4102(4) 0.0250(5) 0.018(2) Uani 1.00 1 d
C52 C -0.1379(10) -0.3800(4) 0.0076(5) 0.014(2) Uani 1.00 1 d
C53 C -0.1249(10) -0.3503(4) -0.0632(5) 0.013(2) Uani 1.00 1 d
C54 C -0.2558(12) -0.3513(5) -0.1151(6) 0.024(3) Uani 1.00 1 d
C55 C -0.4032(12) -0.3807(4) -0.0948(5) 0.019(2) Uani 1.00 1 d
C56 C -0.5805(13) -0.4411(5) -0.0076(8) 0.038(3) Uani 1.00 1 d
C57 C 0.0026(12) -0.3791(5) 0.0643(6) 0.024(3) Uani 1.00 1 d
C58 C -0.244(1) -0.3202(6) -0.1907(5) 0.034(3) Uani 1.00 1 d
C59 C -0.7320(10) -0.2394(4) -0.1651(5) 0.019(2) Uani 1.00 1 d
C60 C -0.7881(12) -0.1850(5) -0.1887(6) 0.030(3) Uani 1.00 1 d
C61 C -0.8213(13) -0.1760(5) -0.2659(7) 0.031(3) Uani 1.00 1 d
C62 C -0.8026(12) -0.2214(5) -0.3167(5) 0.026(3) Uani 1.00 1 d
C63 C -0.754(1) -0.2768(5) -0.2907(7) 0.035(3) Uani 1.00 1 d
C64 C -0.719(1) -0.2864(5) -0.2142(7) 0.034(3) Uani 1.00 1 d
C65 C -0.838(2) -0.2124(5) -0.3997(6) 0.037(3) Uani 1.00 1 d
C66 C -0.4866(11) -0.3146(4) 0.1034(5) 0.022(2) Uani 1.00 1 d
C67 C -0.5676(12) -0.2597(5) 0.1228(6) 0.026(3) Uani 1.00 1 d
C68 C -0.8295(12) -0.2150(5) 0.1474(6) 0.029(3) Uani 1.00 1 d
C69 C -0.365(2) -0.3339(4) 0.1645(7) 0.031(3) Uani 1.00 1 d
C70 C -0.157(2) -0.3040(5) 0.2537(6) 0.038(3) Uani 1.00 1 d
H1 H -0.6009(10) 0.0597(3) -0.6627(5) 0.025(2) Uiso 1.00 1 c
H2 H -0.7574(10) 0.0359(3) -0.6232(5) 0.025(2) Uiso 1.00 1 c
H3 H -0.6503(10) 0.0584(4) -0.5090(5) 0.023(3) Uiso 1.00 1 c
H4 H -0.3560(12) 0.0922(4) -0.5800(5) 0.026(3) Uiso 1.00 1 c
H5 H -0.767(1) 0.1434(4) -0.4531(6) 0.036(3) Uiso 1.00 1 c
H6 H -0.843(1) 0.2460(5) -0.4645(7) 0.046(4) Uiso 1.00 1 c
H7 H -0.771(2) 0.2997(5) -0.5655(8) 0.044(3) Uiso 1.00 1 c
H8 H -0.627(2) 0.2572(5) -0.6644(7) 0.044(3) Uiso 1.00 1 c
H9 H -0.5538(12) 0.1572(5) -0.6590(6) 0.034(3) Uiso 1.00 1 c
H10 H -0.4775(13) 0.0456(5) -0.3937(6) 0.034(3) Uiso 1.00 1 c
H11 H -0.417(1) 0.0935(6) -0.2824(6) 0.046(4) Uiso 1.00 1 c
H12 H -0.274(2) 0.1855(6) -0.2862(7) 0.057(4) Uiso 1.00 1 c
H13 H -0.192(2) 0.2233(6) -0.4027(8) 0.066(5) Uiso 1.00 1 c
H14 H -0.244(2) 0.1709(5) -0.5115(7) 0.042(3) Uiso 1.00 1 c
H15 H -0.6102(13) -0.1360(4) -0.7203(6) 0.028(3) Uiso 1.00 1 c
H16 H -0.8458(11) -0.0650(4) -0.5412(5) 0.024(3) Uiso 1.00 1 c
H17 H -0.3831(12) -0.1318(4) -0.5159(6) 0.024(3) Uiso 1.00 1 c
H18 H -0.306(1) -0.2091(5) -0.6284(7) 0.040(3) Uiso 1.00 1 c
H19 H -0.347(1) -0.1812(5) -0.7062(7) 0.040(3) Uiso 1.00 1 c
H20 H -0.231(1) -0.1484(5) -0.6501(7) 0.040(3) Uiso 1.00 1 c
H21 H -0.9798(12) -0.0645(5) -0.6630(5) 0.029(3) Uiso 1.00 1 c
H22 H -0.8611(12) -0.0589(5) -0.7306(5) 0.029(3) Uiso 1.00 1 c
H23 H -0.9399(12) -0.1196(5) -0.7116(5) 0.029(3) Uiso 1.00 1 c
H24 H -0.5134(13) -0.0896(5) -0.4086(5) 0.034(3) Uiso 1.00 1 c
H25 H -0.6206(13) -0.0350(5) -0.4294(5) 0.034(3) Uiso 1.00 1 c
H26 H -0.7045(13) -0.0938(5) -0.4058(5) 0.033(3) Uiso 1.00 1 c
H27 H -0.2071(11) -0.0819(5) -0.4158(5) 0.028(3) Uiso 1.00 1 c
H28 H -0.1160(11) -0.0794(5) -0.2899(5) 0.032(3) Uiso 1.00 1 c
H29 H 0.1228(13) 0.0730(4) -0.3266(6) 0.034(3) Uiso 1.00 1 c
H30 H 0.0276(13) 0.0741(5) -0.4513(7) 0.039(3) Uiso 1.00 1 c
H31 H 0.128(2) -0.0371(6) -0.2036(7) 0.053(4) Uiso 1.00 1 c
H32 H 0.132(2) 0.0315(6) -0.2054(7) 0.053(4) Uiso 1.00 1 c
H33 H -0.029(2) -0.0013(6) -0.1833(7) 0.053(4) Uiso 1.00 1 c
H34 H -0.3401(12) -0.0539(4) -0.7339(6) 0.022(3) Uiso 1.00 1 c
H35 H 0.0621(12) 0.0617(4) -0.7583(6) 0.030(3) Uiso 1.00 1 c
H36 H -0.0875(12) 0.0991(4) -0.7859(6) 0.030(3) Uiso 1.00 1 c
H37 H -0.0456(12) 0.0954(4) -0.7006(6) 0.030(3) Uiso 1.00 1 c
H38 H -0.777(1) -0.0642(5) -0.8595(6) 0.038(3) Uiso 1.00 1 c
H39 H -0.659(1) -0.0312(5) -0.9131(6) 0.038(3) Uiso 1.00 1 c
H40 H -0.662(1) -0.0998(5) -0.9120(6) 0.038(3) Uiso 1.00 1 c
H41 H -0.2711(9) -0.2285(3) 0.0811(5) 0.020(2) Uiso 1.00 1 c
H42 H -0.1097(9) -0.2492(3) 0.0430(5) 0.020(2) Uiso 1.00 1 c
H43 H -0.1843(11) -0.2030(4) -0.0661(5) 0.020(2) Uiso 1.00 1 c
H44 H -0.4802(12) -0.1710(4) 0.0010(5) 0.023(2) Uiso 1.00 1 c
H45 H -0.2891(13) -0.1305(4) 0.1065(6) 0.029(3) Uiso 1.00 1 c
H46 H -0.1782(13) -0.0409(4) 0.1475(5) 0.032(3) Uiso 1.00 1 c
H47 H 0.0034(12) 0.0116(4) 0.0707(6) 0.029(3) Uiso 1.00 1 c
H48 H 0.0790(11) -0.0269(5) -0.0456(5) 0.026(2) Uiso 1.00 1 c
H49 H -0.0302(11) -0.1174(4) -0.0870(5) 0.027(3) Uiso 1.00 1 c
H50 H -0.5414(12) -0.0758(5) -0.0481(6) 0.031(3) Uiso 1.00 1 c
H51 H -0.559(1) -0.0094(5) -0.1487(6) 0.037(3) Uiso 1.00 1 c
H52 H -0.484(1) -0.0372(6) -0.2695(7) 0.045(4) Uiso 1.00 1 c
H53 H -0.3754(13) -0.1329(5) -0.2880(6) 0.033(3) Uiso 1.00 1 c
H54 H -0.3552(11) -0.1995(4) -0.1881(5) 0.025(3) Uiso 1.00 1 c
H55 H -0.2927(11) -0.4306(4) 0.0716(5) 0.022(2) Uiso 1.00 1 c
H56 H -0.0259(10) -0.3300(4) -0.0753(5) 0.016(2) Uiso 1.00 1 c
H57 H -0.4930(12) -0.3800(4) -0.1296(5) 0.023(3) Uiso 1.00 1 c
H58 H -0.6684(13) -0.4133(5) -0.0073(8) 0.046(4) Uiso 1.00 1 c
H59 H -0.6030(13) -0.4708(5) -0.0442(8) 0.046(4) Uiso 1.00 1 c
H60 H -0.5703(13) -0.4589(5) 0.0407(8) 0.046(4) Uiso 1.00 1 c
H61 H 0.0378(12) -0.4185(5) 0.0742(6) 0.029(3) Uiso 1.00 1 c
H62 H 0.0921(12) -0.3570(5) 0.0446(6) 0.029(3) Uiso 1.00 1 c
H63 H -0.0338(12) -0.3614(5) 0.1096(6) 0.029(3) Uiso 1.00 1 c
H64 H -0.138(1) -0.3028(6) -0.1955(5) 0.041(3) Uiso 1.00 1 c
H65 H -0.260(1) -0.3483(6) -0.2299(5) 0.041(3) Uiso 1.00 1 c
H66 H -0.326(1) -0.2903(6) -0.1943(5) 0.041(3) Uiso 1.00 1 c
H67 H -0.8035(12) -0.1539(5) -0.1536(6) 0.036(3) Uiso 1.00 1 c
H68 H -0.8580(13) -0.1383(5) -0.2828(7) 0.037(3) Uiso 1.00 1 c
H69 H -0.745(1) -0.3087(5) -0.3252(7) 0.041(3) Uiso 1.00 1 c
H70 H -0.688(1) -0.3245(5) -0.1966(7) 0.040(3) Uiso 1.00 1 c
H71 H -0.869(2) -0.1725(5) -0.4086(6) 0.045(3) Uiso 1.00 1 c
H72 H -0.741(2) -0.2212(5) -0.4275(6) 0.045(3) Uiso 1.00 1 c
H73 H -0.925(2) -0.2380(5) -0.4153(6) 0.045(3) Uiso 1.00 1 c
H74 H -0.5698(11) -0.3442(4) 0.1005(5) 0.027(2) Uiso 1.00 1 c
H75 H -0.7909(12) -0.1978(5) 0.1930(6) 0.035(3) Uiso 1.00 1 c
H76 H -0.8178(12) -0.1874(5) 0.1075(6) 0.035(3) Uiso 1.00 1 c
H77 H -0.9426(12) -0.2254(5) 0.1522(6) 0.035(3) Uiso 1.00 1 c
H78 H -0.218(2) -0.3189(5) 0.2951(6) 0.046(4) Uiso 1.00 1 c
H79 H -0.082(2) -0.3333(5) 0.2371(6) 0.046(4) Uiso 1.00 1 c
H80 H -0.098(2) -0.2697(5) 0.2690(6) 0.046(4) Uiso 1.00 1 c

loop_
_atom_site_aniso_label
_atom_site_aniso_U_11
_atom_site_aniso_U_22
_atom_site_aniso_U_33
_atom_site_aniso_U_12
_atom_site_aniso_U_13
_atom_site_aniso_U_23
Ru1 0.0120(3) 0.0185(4) 0.0142(3) 0.0011(3) 0.0005(2) -0.0000(3)
Ru2 0.0124(3) 0.0149(3) 0.0209(4) -0.0004(3) 0.0023(3) -0.0019(3)
S1 0.0130(10) 0.0291(13) 0.0192(12) 0.0013(9) -0.0003(9) -0.0027(9)
S2 0.0135(10) 0.0261(12) 0.0228(12) 0.0023(9) 0.0003(9) -0.0004(9)
O1 0.013(3) 0.032(4) 0.024(4) 0.007(3) -0.002(3) -0.012(3)
O2 0.016(3) 0.038(4) 0.023(4) -0.000(3) 0.001(3) 0.004(3)
O3 0.023(3) 0.019(3) 0.031(4) -0.002(3) 0.005(3) -0.006(3)
O4 0.015(3) 0.026(4) 0.029(4) -0.001(3) -0.002(3) -0.002(3)
O5 0.024(4) 0.032(4) 0.028(4) 0.001(3) -0.007(3) 0.006(3)
O6 0.024(4) 0.024(4) 0.023(4) -0.000(3) -0.005(3) -0.007(3)
O7 0.015(3) 0.028(4) 0.031(4) -0.002(3) -0.001(3) 0.004(3)
O8 0.017(3) 0.046(5) 0.025(4) 0.011(3) 0.002(3) -0.002(3)
O9 0.016(3) 0.023(4) 0.038(4) -0.003(3) -0.001(3) 0.004(3)
O10 0.020(4) 0.033(4) 0.035(4) -0.001(3) 0.007(3) -0.006(3)
O11 0.048(5) 0.029(4) 0.031(4) 0.008(4) 0.016(4) 0.015(3)
O12 0.035(4) 0.028(4) 0.037(5) -0.001(3) -0.003(4) 0.010(3)
N1 0.019(4) 0.016(4) 0.027(5) 0.002(3) 0.002(3) 0.002(3)
N2 0.011(3) 0.018(4) 0.012(3) -0.002(3) -0.007(3) -0.008(3)
N3 0.016(4) 0.007(4) 0.027(4) -0.001(3) 0.003(3) -0.003(3)
N4 0.015(4) 0.015(4) 0.015(4) 0.001(3) -0.002(3) 0.005(3)
C1 0.006(4) 0.038(6) 0.015(4) 0.006(4) 0.001(3) -0.001(4)
C2 0.023(5) 0.026(5) 0.015(5) 0.009(4) 0.003(4) -0.003(4)
C3 0.021(5) 0.024(5) 0.025(5) -0.001(4) 0.001(4) -0.001(4)
C4 0.042(6) 0.015(5) 0.033(6) 0.002(4) 0.002(5) -0.007(4)
C5 0.028(6) 0.044(7) 0.042(7) 0.002(5) 0.005(5) -0.031(6)
C6 0.034(6) 0.023(6) 0.054(8) -0.001(5) -0.011(6) -0.001(5)
C7 0.039(6) 0.032(6) 0.038(7) -0.003(5) -0.017(5) -0.005(5)
C8 0.025(5) 0.031(6) 0.028(5) 0.007(5) -0.011(4) 0.002(5)
C9 0.011(4) 0.035(5) 0.018(5) -0.002(4) 0.011(3) -0.006(4)
C10 0.026(5) 0.039(6) 0.021(5) 0.004(5) -0.003(4) -0.006(4)
C11 0.034(6) 0.057(8) 0.024(6) 0.011(5) 0.012(5) -0.011(5)
C12 0.065(9) 0.049(8) 0.029(6) -0.002(6) -0.013(6) -0.018(5)
C13 0.072(10) 0.032(7) 0.060(9) -0.021(7) -0.015(7) -0.023(7)
C14 0.039(6) 0.035(6) 0.033(6) 0.001(5) -0.006(5) -0.001(5)
C15 0.015(4) 0.022(5) 0.027(5) 0.002(4) 0.010(4) -0.004(4)
C16 0.028(5) 0.017(5) 0.026(5) -0.010(4) 0.012(4) 0.002(4)
C17 0.018(4) 0.013(4) 0.022(5) -0.007(3) 0.001(4) 0.003(3)
C18 0.013(4) 0.033(5) 0.013(4) -0.009(4) -0.001(3) 0.006(4)
C19 0.018(5) 0.019(5) 0.026(5) -0.009(4) -0.000(4) 0.004(4)
C20 0.014(4) 0.028(5) 0.019(5) -0.002(4) -0.002(4) 0.010(4)
C21 0.032(6) 0.023(6) 0.044(7) 0.007(4) -0.003(5) -0.001(5)
C22 0.019(5) 0.038(6) 0.015(5) -0.004(4) 0.003(4) -0.006(4)
C23 0.026(5) 0.046(7) 0.011(4) -0.005(5) 0.010(4) 0.002(4)
C24 0.018(4) 0.018(5) 0.015(4) -0.006(3) -0.007(3) 0.002(3)
C25 0.017(4) 0.025(5) 0.028(5) -0.004(4) -0.008(4) -0.003(5)
C26 0.023(4) 0.031(5) 0.027(5) 0.006(5) -0.004(4) 0.010(5)
C27 0.020(5) 0.028(5) 0.026(5) -0.003(4) -0.010(4) 0.001(4)
C28 0.029(6) 0.017(5) 0.039(6) -0.000(4) -0.004(5) -0.004(4)
C29 0.024(5) 0.034(6) 0.039(6) -0.002(4) 0.006(5) 0.001(5)
C30 0.050(8) 0.056(8) 0.027(6) -0.001(6) -0.008(6) -0.001(6)
C31 0.016(4) 0.013(4) 0.026(5) 0.002(3) 0.002(4) 0.001(4)
C32 0.017(4) 0.030(5) 0.010(4) -0.002(4) 0.010(3) 0.002(4)
C33 0.025(5) 0.024(5) 0.026(5) -0.002(4) 0.004(4) 0.005(4)
C34 0.009(4) 0.020(5) 0.021(5) 0.007(3) 0.005(3) 0.005(4)
C35 0.038(6) 0.034(6) 0.024(5) -0.010(5) -0.016(5) 0.002(4)
C36 0.022(5) 0.015(4) 0.012(4) 0.001(3) -0.002(3) -0.003(3)
C37 0.019(4) 0.026(5) 0.012(4) -0.000(4) -0.001(3) -0.001(4)
C38 0.013(4) 0.019(4) 0.010(4) 0.004(3) 0.002(3) -0.004(3)
C39 0.031(5) 0.015(5) 0.027(5) 0.002(4) 0.006(4) -0.004(4)
C40 0.033(5) 0.028(6) 0.019(5) -0.002(4) 0.002(4) -0.008(4)
C41 0.024(5) 0.023(5) 0.027(5) -0.004(4) -0.011(4) 0.003(4)
C42 0.022(4) 0.024(5) 0.019(4) -0.015(4) -0.001(3) 0.007(4)
C43 0.013(4) 0.037(6) 0.017(4) -0.003(4) -0.003(4) -0.002(4)
C44 0.022(4) 0.008(4) 0.015(4) -0.004(3) -0.001(3) -0.006(3)
C45 0.023(5) 0.031(5) 0.022(5) -0.004(4) -0.000(4) -0.007(4)
C46 0.046(6) 0.014(5) 0.033(5) 0.005(5) 0.001(4) 0.001(5)
C47 0.032(6) 0.051(8) 0.029(6) -0.001(5) -0.000(5) 0.008(5)
C48 0.028(5) 0.034(6) 0.021(5) -0.005(5) -0.000(4) -0.006(4)
C49 0.017(4) 0.029(5) 0.016(4) 0.006(4) -0.001(4) -0.000(4)
C50 0.022(5) 0.011(5) 0.059(8) -0.005(4) 0.005(5) -0.001(5)
C51 0.013(4) 0.023(5) 0.019(5) 0.004(4) 0.002(4) 0.001(4)
C52 0.012(4) 0.006(4) 0.025(5) 0.006(3) 0.004(4) -0.006(3)
C53 0.012(4) 0.007(4) 0.021(5) -0.002(3) 0.003(3) -0.005(3)
C54 0.018(5) 0.033(6) 0.021(5) -0.002(4) 0.011(4) -0.011(4)
C55 0.024(5) 0.011(4) 0.023(5) 0.002(3) -0.005(4) -0.012(4)
C56 0.020(5) 0.019(5) 0.075(10) -0.008(4) 0.003(6) 0.003(5)
C57 0.018(5) 0.030(6) 0.025(5) -0.004(4) 0.009(4) -0.000(4)
C58 0.046(6) 0.036(6) 0.020(5) 0.011(6) -0.002(4) -0.010(5)
C59 0.005(4) 0.032(5) 0.020(5) -0.002(4) -0.002(3) 0.002(4)
C60 0.016(5) 0.041(6) 0.033(6) 0.010(4) 0.001(4) -0.012(5)
C61 0.025(5) 0.021(5) 0.048(7) 0.006(4) -0.019(5) -0.007(5)
C62 0.021(5) 0.045(6) 0.010(4) -0.004(4) 0.003(4) -0.002(4)
C63 0.040(6) 0.029(6) 0.034(6) 0.008(5) -0.014(5) -0.003(5)
C64 0.026(6) 0.038(7) 0.037(6) -0.002(5) -0.010(5) 0.001(5)
C65 0.050(7) 0.041(7) 0.020(5) -0.007(5) -0.013(5) -0.002(5)
C66 0.018(4) 0.020(5) 0.029(5) -0.001(4) 0.007(4) -0.008(4)
C67 0.020(5) 0.039(6) 0.021(5) -0.008(4) 0.013(4) 0.001(4)
C68 0.019(5) 0.032(6) 0.037(6) 0.010(4) 0.002(4) -0.013(5)
C69 0.035(6) 0.017(5) 0.041(7) -0.000(4) 0.020(5) 0.004(4)
C70 0.049(7) 0.046(8) 0.020(5) 0.015(5) -0.006(5) 0.004(5)

loop_
_atom_type_symbol
_atom_type_description
_atom_type_scat_dispersion_real
_atom_type_scat_dispersion_imag
_atom_type_scat_source
Ru Ru -1.118 0.919
;
International Tables for Crystallography
(1992, Vol. C, Tables 4.2.6.8 and 6.1.1.4)
;
S S 0.148 0.159
;
International Tables for Crystallography
(1992, Vol. C, Tables 4.2.6.8 and 6.1.1.4)
;
O O 0.017 0.010
;
International Tables for Crystallography
(1992, Vol. C, Tables 4.2.6.8 and 6.1.1.4)
;
N N 0.011 0.006
;
International Tables for Crystallography
(1992, Vol. C, Tables 4.2.6.8 and 6.1.1.4)
;
C C 0.006 0.003
;
International Tables for Crystallography
(1992, Vol. C, Tables 4.2.6.8 and 6.1.1.4)
;
H H 0.000 0.000
;
International Tables for Crystallography
(1992, Vol. C, Table 6.1.1.4)
;

loop_
_geom_angle_atom_site_label_1
_geom_angle_atom_site_label_2
_geom_angle_atom_site_label_3
_geom_angle
_geom_angle_publ_flag
N1 Ru1 N2 76.8(3) yes
N1 Ru1 C15 165.8(3) yes
N2 Ru1 C15 117.3(3) yes
N1 Ru1 C16 128.0(4) yes
N2 Ru1 C16 155.2(3) yes
C15 Ru1 C16 38.1(4) yes
N1 Ru1 C17 98.3(3) yes
N2 Ru1 C17 156.9(3) yes
C15 Ru1 C17 68.0(3) yes
C16 Ru1 C17 37.1(4) yes
N1 Ru1 C18 92.5(3) yes
N2 Ru1 C18 118.9(3) yes
C15 Ru1 C18 79.3(4) yes
C16 Ru1 C18 67.2(4) yes
C17 Ru1 C18 38.1(3) yes
N1 Ru1 C19 112.2(3) yes
N2 Ru1 C19 92.2(3) yes
C15 Ru1 C19 67.5(4) yes
C16 Ru1 C19 80.2(4) yes
C17 Ru1 C19 68.4(3) yes
N1 Ru1 C20 148.7(4) yes
N2 Ru1 C20 92.3(3) yes
C15 Ru1 C20 36.5(4) yes
C16 Ru1 C20 67.2(4) yes
C17 Ru1 C20 80.2(3) yes
N1 Ru1 C31 85.5(3) yes
N2 Ru1 C31 94.2(3) yes
C15 Ru1 C31 94.8(3) yes
C16 Ru1 C31 87.1(3) yes
C17 Ru1 C31 108.1(3) yes
C18 Ru1 C19 37.0(3) yes
C18 Ru1 C20 67.0(4) yes
C19 Ru1 C20 38.0(4) yes
C18 Ru1 C31 145.5(3) yes
C19 Ru1 C31 162.1(3) yes
C20 Ru1 C31 124.9(4) yes
N3 Ru2 N4 76.7(3) yes
N3 Ru2 C50 165.5(4) yes
N4 Ru2 C50 117.8(4) yes
N3 Ru2 C51 127.0(3) yes
N4 Ru2 C51 156.1(3) yes
C50 Ru2 C51 38.5(4) yes
N3 Ru2 C52 97.9(3) yes
N4 Ru2 C52 156.7(3) yes
C50 Ru2 C52 69.0(4) yes
C51 Ru2 C52 37.6(3) yes
N3 Ru2 C53 92.6(3) yes
N4 Ru2 C53 118.9(3) yes
C50 Ru2 C53 80.8(3) yes
C51 Ru2 C53 67.9(3) yes
C52 Ru2 C53 38.0(3) yes
N3 Ru2 C54 113.8(3) yes
N4 Ru2 C54 93.6(3) yes
C50 Ru2 C54 67.9(4) yes
C51 Ru2 C54 79.8(4) yes
C52 Ru2 C54 67.5(4) yes
N3 Ru2 C55 149.8(3) yes
N4 Ru2 C55 93.5(3) yes
C50 Ru2 C55 37.1(4) yes
C51 Ru2 C55 67.3(3) yes
C52 Ru2 C55 79.8(3) yes
N3 Ru2 C66 85.8(3) yes
N4 Ru2 C66 92.1(3) yes
C50 Ru2 C66 92.9(4) yes
C51 Ru2 C66 87.4(4) yes
C52 Ru2 C66 110.3(4) yes
C53 Ru2 C54 36.7(3) yes
C53 Ru2 C55 66.9(3) yes
C54 Ru2 C55 37.3(4) yes
C53 Ru2 C66 147.8(3) yes
C54 Ru2 C66 160.3(4) yes
C55 Ru2 C66 123.5(4) yes
O1 S1 O2 117.4(4) yes
O1 S1 N2 108.6(4) yes
O2 S1 N2 112.7(4) yes
O1 S1 C24 103.9(4) yes
O2 S1 C24 105.1(4) yes
N2 S1 C24 108.5(4) yes
O7 S2 O8 117.6(4) yes
O7 S2 N4 107.3(4) yes
O8 S2 N4 111.9(4) yes
O7 S2 C59 105.5(4) yes
O8 S2 C59 105.0(4) yes
N4 S2 C59 109.1(4) yes
C32 O4 C33 117.2(7) yes
C34 O6 C35 115.0(7) yes
C67 O10 C68 117.0(8) yes
C69 O12 C70 116.4(9) yes
Ru1 N1 C1 111.0(6) yes
Ru1 N1 H1 109.1(8) no
C1 N1 H1 108.8(10) no
Ru1 N1 H2 109.2(8) no
C1 N1 H2 109.2(10) no
H1 N1 H2 109.5(10) no
Ru1 N2 S1 120.0(4) yes
Ru1 N2 C2 115.6(5) yes
S1 N2 C2 114.7(6) yes
Ru2 N3 C36 110.6(5) yes
Ru2 N3 H41 109.3(7) no
C36 N3 H41 109.0(9) no
Ru2 N3 H42 109.2(7) no
C36 N3 H42 109.3(9) no
H41 N3 H42 109.5(10) no
Ru2 N4 S2 122.7(4) yes
Ru2 N4 C37 115.4(5) yes
S2 N4 C37 115.8(6) yes
N1 C1 C2 107.0(7) yes
N1 C1 C3 112.9(7) yes
C2 C1 C3 111.0(8) yes
N1 C1 H3 108.8(10) no
C2 C1 H3 108.3(10) no
C3 C1 H3 108.8(11) no
N2 C2 C1 106.1(7) yes
N2 C2 C9 115.7(8) yes
C1 C2 C9 106.9(7) yes
N2 C2 H4 109.4(10) no
C1 C2 H4 109.1(11) no
C9 C2 H4 109.4(11) no
C1 C3 C4 118.5(9) yes
C1 C3 C8 121.8(9) yes
C4 C3 C8 119.4(9) yes
C3 C4 C5 116.7(10) yes
C3 C4 H5 121.7(13) no
C5 C4 H5 121.6(13) no
C4 C5 C6 121.8(10) yes
C4 C5 H6 119.1(14) no
C6 C5 H6 119.2(14) no
C5 C6 C7 121.3(11) yes
C5 C6 H7 119.3(15) no
C7 C6 H7 119.4(14) no
C6 C7 C8 119.4(11) yes
C6 C7 H8 120.3(14) no
C8 C7 H8 120.3(14) no
C3 C8 C7 121.4(11) yes
C3 C8 H9 119.4(12) no
C7 C8 H9 119.2(13) no
C2 C9 C10 123.9(9) yes
C2 C9 C14 120.1(9) yes
C10 C9 C14 116.0(10) yes
C9 C10 C11 123.7(11) yes
C9 C10 H10 118.2(12) no
C11 C10 H10 118.1(13) no
C10 C11 C12 118.5(11) yes
C10 C11 H11 120.9(14) no
C12 C11 H11 120.6(15) no
C11 C12 C13 119.0(11) yes
C11 C12 H12 120.6(16) no
C13 C12 H12 120.4(17) no
C12 C13 C14 120.1(12) yes
C12 C13 H13 120.0(17) no
C14 C13 H13 119.8(17) no
C9 C14 C13 122.7(12) yes
C9 C14 H14 118.7(14) no
C13 C14 H14 118.7(15) no
Ru1 C15 C16 68.7(5) yes
Ru1 C15 C20 69.6(5) yes
C16 C15 C20 117.4(8) yes
Ru1 C15 C21 130.0(7) yes
C16 C15 C21 120.3(9) yes
C20 C15 C21 122.2(9) yes
Ru1 C16 C15 73.3(6) yes
Ru1 C16 C17 72.0(5) yes
C15 C16 C17 122.1(9) yes
Ru1 C16 H15 128.3(10) no
C15 C16 H15 119.0(12) no
C17 C16 H15 118.9(12) no
Ru1 C17 C16 70.9(5) yes
Ru1 C17 C18 71.0(5) yes
C16 C17 C18 117.8(9) yes
Ru1 C17 C22 129.8(6) yes
C16 C17 C22 120.3(9) yes
C18 C17 C22 121.8(8) yes
Ru1 C18 C17 70.9(5) yes
Ru1 C18 C19 73.2(5) yes
C17 C18 C19 122.7(9) yes
Ru1 C18 H16 129.7(9) no
C17 C18 H16 118.7(11) no
C19 C18 H16 118.6(11) no
Ru1 C19 C18 69.9(5) yes
Ru1 C19 C20 69.1(5) yes
C18 C19 C20 116.4(9) yes
Ru1 C19 C23 127.0(6) yes
C18 C19 C23 122.3(9) yes
C20 C19 C23 121.0(9) yes
Ru1 C20 C15 73.9(6) yes
Ru1 C20 C19 72.9(5) yes
C15 C20 C19 123.3(9) yes
Ru1 C20 H17 127.1(9) no
C15 C20 H17 118.5(11) no
C19 C20 H17 118.2(11) no
C15 C21 H18 109.4(12) no
C15 C21 H19 109.2(12) no
H18 C21 H19 109.5(14) no
C15 C21 H20 109.8(12) no
H18 C21 H20 109.5(14) no
H19 C21 H20 109.5(14) no
C17 C22 H21 109.6(11) no
C17 C22 H22 109.5(11) no
H21 C22 H22 109.5(13) no
C17 C22 H23 109.3(11) no
H21 C22 H23 109.5(13) no
H22 C22 H23 109.5(13) no
C19 C23 H24 109.6(12) no
C19 C23 H25 109.5(12) no
H24 C23 H25 109.5(13) no
C19 C23 H26 109.4(12) no
H24 C23 H26 109.5(13) no
H25 C23 H26 109.5(13) no
S1 C24 C25 119.2(7) yes
S1 C24 C29 121.0(8) yes
C25 C24 C29 119.6(9) yes
C24 C25 C26 119.3(9) yes
C24 C25 H27 120.4(12) no
C26 C25 H27 120.3(12) no
C25 C26 C27 120.1(10) yes
C25 C26 H28 120.0(12) no
C27 C26 H28 120.0(12) no
C26 C27 C28 121.4(9) yes
C26 C27 C30 118.4(9) yes
C28 C27 C30 120.2(9) yes
C27 C28 C29 119.8(9) yes
C27 C28 H29 120.2(13) no
C29 C28 H29 120.0(13) no
C24 C29 C28 119.7(10) yes
C24 C29 H30 120.2(13) no
C28 C29 H30 120.1(13) no
C27 C30 H31 110.2(14) no
C27 C30 H32 109.1(14) no
H31 C30 H32 109.5(17) no
C27 C30 H33 109.1(14) no
H31 C30 H33 109.5(17) no
H32 C30 H33 109.5(17) no
Ru1 C31 C32 118.6(6) yes
Ru1 C31 C34 105.2(6) yes
C32 C31 C34 109.4(8) yes
Ru1 C31 H34 107.9(9) no
C32 C31 H34 107.7(11) no
C34 C31 H34 107.7(11) no
O3 C32 O4 120.9(8) yes
O3 C32 C31 125.9(8) yes
O4 C32 C31 113.0(8) yes
O4 C33 H35 109.5(11) no
O4 C33 H36 109.7(11) no
H35 C33 H36 109.5(13) no
O4 C33 H37 109.2(11) no
H35 C33 H37 109.5(13) no
H36 C33 H37 109.5(13) no
O5 C34 O6 122.2(8) yes
O5 C34 C31 126.3(9) yes
O6 C34 C31 111.5(7) yes
O6 C35 H38 109.3(12) no
O6 C35 H39 109.7(12) no
H38 C35 H39 109.5(14) no
O6 C35 H40 109.4(12) no
H38 C35 H40 109.5(14) no
H39 C35 H40 109.5(14) no
N3 C36 C37 106.3(7) yes
N3 C36 C38 113.1(7) yes
C37 C36 C38 112.7(7) yes
N3 C36 H43 108.3(10) no
C37 C36 H43 107.9(10) no
C38 C36 H43 108.4(10) no
N4 C37 C36 108.7(7) yes
N4 C37 C44 115.8(7) yes
C36 C37 C44 107.8(7) yes
N4 C37 H44 108.1(10) no
C36 C37 H44 107.9(10) no
C44 C37 H44 108.2(10) no
C36 C38 C39 121.6(8) yes
C36 C38 C43 120.5(8) yes
C39 C38 C43 117.9(8) yes
C38 C39 C40 121.2(9) yes
C38 C39 H45 119.4(11) no
C40 C39 H45 119.4(12) no
C39 C40 C41 120.0(9) yes
C39 C40 H46 120.0(12) no
C41 C40 H46 119.9(12) no
C40 C41 C42 120.0(8) yes
C40 C41 H47 120.2(12) no
C42 C41 H47 119.8(12) no
C41 C42 C43 120.0(8) yes
C41 C42 H48 120.0(11) no
C43 C42 H48 120.0(11) no
C38 C43 C42 120.9(8) yes
C38 C43 H49 119.7(11) no
C42 C43 H49 119.4(11) no
C37 C44 C45 121.1(8) yes
C37 C44 C49 120.8(8) yes
C45 C44 C49 118.1(9) yes
C44 C45 C46 120.5(9) yes
C44 C45 H50 119.6(12) no
C46 C45 H50 119.9(12) no
C45 C46 C47 121.8(10) yes
C45 C46 H51 119.2(13) no
C47 C46 H51 119.0(13) no
C46 C47 C48 117.9(11) yes
C46 C47 H52 121.1(14) no
C48 C47 H52 121.0(14) no
C47 C48 C49 120.9(10) yes
C47 C48 H53 119.6(13) no
C49 C48 H53 119.5(13) no
C44 C49 C48 120.8(9) yes
C44 C49 H54 119.5(11) no
C48 C49 H54 119.7(12) no
Ru2 C50 C51 69.6(5) yes
Ru2 C50 C55 70.3(5) yes
C51 C50 C55 116.4(9) yes
Ru2 C50 C56 129.4(8) yes
C51 C50 C56 121.2(10) yes
C55 C50 C56 122.4(10) yes
Ru2 C51 C50 71.9(5) yes
Ru2 C51 C52 71.3(5) yes
C50 C51 C52 121.2(9) yes
Ru2 C51 H55 130.5(9) no
C50 C51 H55 119.4(11) no
C52 C51 H55 119.4(11) no
Ru2 C52 C51 71.1(5) yes
Ru2 C52 C53 71.6(5) yes
C51 C52 C53 119.3(8) yes
Ru2 C52 C57 128.9(6) yes
C51 C52 C57 119.5(8) yes
C53 C52 C57 121.2(8) yes
Ru2 C53 C52 70.4(5) yes
Ru2 C53 C54 72.9(5) yes
C52 C53 C54 120.7(8) yes
Ru2 C53 H56 130.1(8) no
C52 C53 H56 119.7(10) no
C54 C53 H56 119.6(11) no
Ru2 C54 C53 70.4(5) yes
Ru2 C54 C55 69.3(5) yes
C53 C54 C55 118.4(9) yes
Ru2 C54 C58 130.8(7) yes
C53 C54 C58 121.4(9) yes
C55 C54 C58 120.2(9) yes
Ru2 C55 C50 72.6(6) yes
Ru2 C55 C54 73.3(5) yes
C50 C55 C54 123.9(9) yes
Ru2 C55 H57 128.9(9) no
C50 C55 H57 118.1(11) no
C54 C55 H57 118.0(11) no
C50 C56 H58 109.8(14) no
C50 C56 H59 109.0(13) no
H58 C56 H59 109.5(15) no
C50 C56 H60 109.7(14) no
H58 C56 H60 109.5(15) no
H59 C56 H60 109.5(15) no
C52 C57 H61 109.5(11) no
C52 C57 H62 109.5(11) no
H61 C57 H62 109.5(13) no
C52 C57 H63 109.4(11) no
H61 C57 H63 109.5(13) no
H62 C57 H63 109.5(13) no
C54 C58 H64 109.6(13) no
C54 C58 H65 109.2(13) no
H64 C58 H65 109.5(14) no
C54 C58 H66 109.6(13) no
H64 C58 H66 109.5(14) no
H65 C58 H66 109.5(14) no
S2 C59 C60 120.5(8) yes
S2 C59 C64 118.0(8) yes
C60 C59 C64 121.4(9) yes
C59 C60 C61 119.1(9) yes
C59 C60 H67 120.4(12) no
C61 C60 H67 120.5(13) no
C60 C61 C62 120.7(10) yes
C60 C61 H68 119.6(13) no
C62 C61 H68 119.7(13) no
C61 C62 C63 119.1(9) yes
C61 C62 C65 121.3(10) yes
C63 C62 C65 119.6(9) yes
C62 C63 C64 120.9(10) yes
C62 C63 H69 119.6(13) no
C64 C63 H69 119.4(14) no
C59 C64 C63 118.7(10) yes
C59 C64 H70 120.8(13) no
C63 C64 H70 120.6(14) no
C62 C65 H71 109.6(13) no
C62 C65 H72 109.3(13) no
H71 C65 H72 109.5(15) no
C62 C65 H73 109.5(13) no
H71 C65 H73 109.5(15) no
H72 C65 H73 109.5(15) no
Ru2 C66 C67 118.4(7) yes
Ru2 C66 C69 105.3(6) yes
C67 C66 C69 111.6(8) yes
Ru2 C66 H74 107.0(9) no
C67 C66 H74 107.0(11) no
C69 C66 H74 106.9(11) no
O9 C67 O10 118.8(9) yes
O9 C67 C66 129.4(9) yes
O10 C67 C66 111.9(8) yes
O10 C68 H75 109.5(11) no
O10 C68 H76 109.3(11) no
H75 C68 H76 109.5(13) no
O10 C68 H77 109.6(11) no
H75 C68 H77 109.5(13) no
H76 C68 H77 109.5(13) no
O11 C69 O12 119.7(11) yes
O11 C69 C66 126.4(10) yes
O12 C69 C66 113.8(8) yes
O12 C70 H78 109.8(13) no
O12 C70 H79 109.1(13) no
H78 C70 H79 109.5(15) no
O12 C70 H80 109.5(13) no
H78 C70 H80 109.5(15) no
H79 C70 H80 109.5(15) no

loop_
_geom_bond_atom_site_label_1
_geom_bond_atom_site_label_2
_geom_bond_distance
_geom_bond_publ_flag
Ru1 N1 2.129(8) yes
Ru1 N2 2.181(6) yes
Ru1 C15 2.235(9) yes
Ru1 C16 2.17(1) yes
Ru1 C17 2.188(8) yes
Ru1 C18 2.188(9) yes
Ru1 C19 2.231(9) yes
Ru1 C20 2.181(9) yes
Ru1 C31 2.22(1) yes
Ru2 N3 2.133(7) yes
Ru2 N4 2.171(7) yes
Ru2 C50 2.21(1) yes
Ru2 C51 2.183(9) yes
Ru2 C52 2.186(8) yes
Ru2 C53 2.202(8) yes
Ru2 C54 2.235(9) yes
Ru2 C55 2.183(8) yes
Ru2 C66 2.234(9) yes
S1 O1 1.438(7) yes
S1 O2 1.456(7) yes
S1 N2 1.611(7) yes
S1 C24 1.783(9) yes
S2 O7 1.437(8) yes
S2 O8 1.450(7) yes
S2 N4 1.597(8) yes
S2 C59 1.803(9) yes
O3 C32 1.244(11) yes
O4 C32 1.337(11) yes
O4 C33 1.440(11) yes
O5 C34 1.224(11) yes
O6 C34 1.348(11) yes
O6 C35 1.458(11) yes
O9 C67 1.211(12) yes
O10 C67 1.370(11) yes
O10 C68 1.436(11) yes
O11 C69 1.230(12) yes
O12 C69 1.367(13) yes
O12 C70 1.454(13) yes
N1 C1 1.489(12) yes
N1 H1 0.950(11) no
N1 H2 0.950(11) no
N2 C2 1.470(11) yes
N3 C36 1.506(11) yes
N3 H41 0.950(11) no
N3 H42 0.950(10) no
N4 C37 1.480(12) yes
C1 C2 1.555(12) yes
C1 C3 1.520(13) yes
C1 H3 0.950(12) no
C2 C9 1.530(13) yes
C2 H4 0.950(13) no
C3 C4 1.423(14) yes
C3 C8 1.370(14) yes
C4 C5 1.447(16) yes
C4 H5 0.95(2) no
C5 C6 1.320(18) yes
C5 H6 0.95(2) no
C6 C7 1.377(18) yes
C6 H7 0.95(2) no
C7 C8 1.396(15) yes
C7 H8 0.95(2) no
C8 H9 0.95(1) no
C9 C10 1.393(14) yes
C9 C14 1.383(15) yes
C10 C11 1.366(15) yes
C10 H10 0.95(2) no
C11 C12 1.412(18) yes
C11 H11 0.95(2) no
C12 C13 1.38(2) yes
C12 H12 0.95(2) no
C13 C14 1.373(16) yes
C13 H13 0.95(2) no
C14 H14 0.95(2) no
C15 C16 1.439(14) yes
C15 C20 1.382(13) yes
C15 C21 1.514(13) yes
C16 C17 1.389(13) yes
C16 H15 0.95(1) no
C17 C18 1.429(13) yes
C17 C22 1.516(13) yes
C18 C19 1.401(12) yes
C18 H16 0.950(12) no
C19 C20 1.436(14) yes
C19 C23 1.515(13) yes
C20 H17 0.950(13) no
C21 H18 0.95(2) no
C21 H19 0.95(2) no
C21 H20 0.95(2) no
C22 H21 0.950(13) no
C22 H22 0.95(1) no
C22 H23 0.95(1) no
C23 H24 0.95(1) no
C23 H25 0.95(2) no
C23 H26 0.95(1) no
C24 C25 1.379(13) yes
C24 C29 1.401(14) yes
C25 C26 1.394(13) yes
C25 H27 0.95(1) no
C26 C27 1.365(15) yes
C26 H28 0.95(2) no
C27 C28 1.355(14) yes
C27 C30 1.553(14) yes
C28 C29 1.386(16) yes
C28 H29 0.95(1) no
C29 H30 0.95(2) no
C30 H31 0.95(2) no
C30 H32 0.95(2) no
C30 H33 0.95(2) no
C31 C32 1.480(13) yes
C31 C34 1.487(13) yes
C31 H34 0.950(12) no
C33 H35 0.95(1) no
C33 H36 0.95(1) no
C33 H37 0.95(1) no
C35 H38 0.95(2) no
C35 H39 0.95(1) no
C35 H40 0.95(1) no
C36 C37 1.535(12) yes
C36 C38 1.498(12) yes
C36 H43 0.950(12) no
C37 C44 1.528(12) yes
C37 H44 0.950(12) no
C38 C39 1.408(12) yes
C38 C43 1.393(12) yes
C39 C40 1.386(13) yes
C39 H45 0.950(13) no
C40 C41 1.387(14) yes
C40 H46 0.950(13) no
C41 C42 1.381(14) yes
C41 H47 0.950(13) no
C42 C43 1.403(13) yes
C42 H48 0.950(12) no
C43 H49 0.950(13) no
C44 C45 1.390(13) yes
C44 C49 1.395(12) yes
C45 C46 1.399(14) yes
C45 H50 0.95(1) no
C46 C47 1.370(15) yes
C46 H51 0.95(1) no
C47 C48 1.400(16) yes
C47 H52 0.95(2) no
C48 C49 1.393(14) yes
C48 H53 0.95(1) no
C49 H54 0.950(13) no
C50 C51 1.449(15) yes
C50 C55 1.398(15) yes
C50 C56 1.483(14) yes
C51 C52 1.409(12) yes
C51 H55 0.950(13) no
C52 C53 1.430(13) yes
C52 C57 1.511(13) yes
C53 C54 1.398(13) yes
C53 H56 0.950(11) no
C54 C55 1.415(13) yes
C54 C58 1.520(14) yes
C55 H57 0.950(13) no
C56 H58 0.95(1) no
C56 H59 0.95(2) no
C56 H60 0.95(2) no
C57 H61 0.95(1) no
C57 H62 0.95(1) no
C57 H63 0.95(1) no
C58 H64 0.95(2) no
C58 H65 0.95(2) no
C58 H66 0.95(2) no
C59 C60 1.375(14) yes
C59 C64 1.378(15) yes
C60 C61 1.408(15) yes
C60 H67 0.95(2) no
C61 C62 1.375(14) yes
C61 H68 0.95(1) no
C62 C63 1.390(15) yes
C62 C65 1.513(13) yes
C63 C64 1.402(15) yes
C63 H69 0.95(2) no
C64 H70 0.95(2) no
C65 H71 0.95(2) no
C65 H72 0.95(2) no
C65 H73 0.95(2) no
C66 C67 1.446(14) yes
C66 C69 1.521(15) yes
C66 H74 0.950(13) no
C68 H75 0.95(2) no
C68 H76 0.95(1) no
C68 H77 0.950(13) no
C70 H78 0.95(2) no
C70 H79 0.95(2) no
C70 H80 0.95(2) no

loop_
_geom_contact_atom_site_label_1
_geom_contact_atom_site_label_2
_geom_contact_site_symmetry_2
_geom_contact_distance
_geom_contact_publ_flag
Ru1 S1 . 3.296(3) yes
Ru1 O1 . 3.263(6) yes
Ru1 O5 . 3.517(7) yes
Ru1 N1 . 2.129(8) yes
Ru1 N2 . 2.181(6) yes
Ru1 C1 . 3.004(9) yes
Ru1 C2 . 3.11(1) yes
Ru1 C15 . 2.235(9) yes
Ru1 C16 . 2.17(1) yes
Ru1 C17 . 2.188(8) yes
Ru1 C18 . 2.188(9) yes
Ru1 C19 . 2.231(9) yes
Ru1 C20 . 2.181(9) yes
Ru1 C21 . 3.41(1) yes
Ru1 C22 . 3.366(9) yes
Ru1 C23 . 3.368(9) yes
Ru1 C31 . 2.22(1) yes
Ru1 C32 . 3.205(8) yes
Ru1 C34 . 2.98(1) yes
Ru1 H1 . 2.60(2) no
Ru1 H2 . 2.60(2) no
Ru1 H3 . 3.15(3) no
Ru1 H4 . 3.47(3) no
Ru1 H15 . 2.86(3) no
Ru1 H16 . 2.89(3) no
Ru1 H17 . 2.86(3) no
Ru1 H20 . 3.43(4) no
Ru1 H22 . 3.39(4) no
Ru1 H25 . 3.35(3) no
Ru1 H34 . 2.67(3) no
Ru2 S2 . 3.318(2) yes
Ru2 O7 . 3.242(6) yes
Ru2 O12 . 3.595(8) yes
Ru2 N3 . 2.133(7) yes
Ru2 N4 . 2.171(7) yes
Ru2 C36 . 3.012(9) yes
Ru2 C37 . 3.108(9) yes
Ru2 C50 . 2.21(1) yes
Ru2 C51 . 2.183(9) yes
Ru2 C52 . 2.186(8) yes
Ru2 C53 . 2.202(8) yes
Ru2 C54 . 2.235(9) yes
Ru2 C55 . 2.183(8) yes
Ru2 C56 . 3.36(1) yes
Ru2 C57 . 3.35(1) yes
Ru2 C58 . 3.43(1) yes
Ru2 C66 . 2.234(9) yes
Ru2 C67 . 3.19(1) yes
Ru2 C69 . 3.016(12) yes
Ru2 H41 . 2.61(2) no
Ru2 H42 . 2.60(2) no
Ru2 H43 . 3.13(3) no
Ru2 H44 . 3.51(3) no
Ru2 H55 . 2.89(3) no
Ru2 H56 . 2.91(3) no
Ru2 H57 . 2.88(3) no
Ru2 H58 . 3.37(4) no
Ru2 H63 . 3.36(4) no
Ru2 H66 . 3.45(3) no
Ru2 H74 . 2.67(3) no
S1 O1 . 1.438(7) yes
S1 O2 . 1.456(7) yes
S1 O4 . 3.597(7) yes
S1 N2 . 1.611(7) yes
S1 C2 . 2.595(9) yes
S1 C9 . 3.215(9) yes
S1 C24 . 1.783(9) yes
S1 C25 . 2.74(1) yes
S1 C29 . 2.777(12) yes
S1 C32 . 3.526(9) yes
S1 H4 . 2.75(3) no
S1 H16 1_655 2.96(5) no
S1 H17 . 3.36(3) no
S1 H21 1_655 2.99(10) no
S1 H27 . 2.83(3) no
S1 H30 . 2.88(4) no
S2 O7 . 1.437(8) yes
S2 O8 . 1.450(7) yes
S2 O10 . 3.562(8) yes
S2 N4 . 1.597(8) yes
S2 C37 . 2.607(9) yes
S2 C44 . 3.208(9) yes
S2 C59 . 1.803(9) yes
S2 C60 . 2.767(11) yes
S2 C64 . 2.735(12) yes
S2 C67 . 3.50(1) yes
S2 H44 . 2.75(3) no
S2 H56 1_455 3.27(5) no
S2 H57 . 3.46(3) no
S2 H62 1_455 3.58(10) no
S2 H67 . 2.87(3) no
S2 H70 . 2.82(3) no
O1 O2 . 2.47(1) yes
O1 N2 . 2.479(9) yes
O1 C15 . 3.310(12) yes
O1 C17 1_655 3.578(11) yes
O1 C18 1_655 3.231(11) yes
O1 C20 . 2.998(12) yes
O1 C21 . 3.246(13) yes
O1 C22 1_655 3.099(12) yes
O1 C24 . 2.545(11) yes
O1 C25 . 2.946(12) yes
O1 H16 1_655 2.47(6) no
O1 H17 . 2.56(3) no
O1 H20 . 2.51(3) no
O1 H21 1_655 2.26(10) no
O1 H23 1_655 3.38(12) no
O1 H27 . 2.67(3) no
O1 H34 . 3.42(5) no
O2 O3 . 3.51(1) yes
O2 O4 . 2.94(1) yes
O2 N1 1_655 3.587(11) yes
O2 N2 . 2.55(1) yes
O2 C2 . 2.899(12) yes
O2 C9 . 3.449(11) yes
O2 C24 . 2.578(11) yes
O2 C29 . 2.900(14) yes
O2 C32 . 3.185(11) yes
O2 C33 . 3.094(12) yes
O2 H2 1_655 2.69(6) no
O2 H4 . 2.58(3) no
O2 H14 . 3.50(5) no
O2 H16 1_655 3.06(8) no
O2 H21 1_655 2.88(11) no
O2 H30 . 2.53(4) no
O2 H35 . 3.42(5) no
O2 H37 . 2.52(3) no
O3 O4 . 2.245(9) yes
O3 O5 . 2.931(9) yes
O3 N1 . 3.006(11) yes
O3 N2 . 3.50(1) yes
O3 C1 . 3.504(11) yes
O3 C2 . 3.157(12) yes
O3 C8 . 3.356(13) yes
O3 C31 . 2.429(11) yes
O3 C32 . 1.244(11) yes
O3 C33 . 2.643(12) yes
O3 C34 . 2.951(12) yes
O3 C63 2_454 3.284(13) yes
O3 C64 2_454 3.251(14) yes
O3 H1 . 2.22(3) no
O3 H4 . 2.42(3) no
O3 H9 . 2.48(3) no
O3 H34 . 3.14(3) no
O3 H35 . 3.58(5) no
O3 H36 . 2.60(4) no
O3 H37 . 2.60(3) no
O3 H57 2_454 3.1(2) no
O3 H65 2_454 3.5(2) no
O3 H69 2_454 2.7(2) no
O3 H70 2_454 2.6(2) no
O4 C22 1_655 3.294(13) yes
O4 C31 . 2.351(11) yes
O4 C32 . 1.337(11) yes
O4 C33 . 1.440(11) yes
O4 C34 . 3.383(11) yes
O4 C40 1_554 3.372(12) yes
O4 H21 1_655 2.77(10) no
O4 H22 1_655 3.00(7) no
O4 H34 . 2.32(3) no
O4 H35 . 1.97(2) no
O4 H36 . 1.97(2) no
O4 H37 . 1.97(2) no
O4 H46 1_554 2.5(2) no
O5 O6 . 2.25(1) yes
O5 N1 . 2.953(11) yes
O5 C22 . 3.556(13) yes
O5 C31 . 2.421(11) yes
O5 C32 . 2.921(12) yes
O5 C33 1_455 3.528(13) yes
O5 C34 . 1.224(11) yes
O5 C35 . 2.633(13) yes
O5 C54 2_454 3.470(12) yes
O5 C55 2_454 3.106(11) yes
O5 H1 . 2.34(3) no
O5 H2 . 3.02(4) no
O5 H22 . 2.70(4) no
O5 H34 . 3.13(4) no
O5 H35 1_455 2.58(7) no
O5 H38 . 2.59(3) no
O5 H39 . 2.59(3) no
O5 H40 . 3.57(5) no
O5 H57 2_454 2.9(2) no
O5 H65 2_454 3.0(2) no
O6 O9 1_554 3.389(9) yes
O6 C16 . 3.138(12) yes
O6 C31 . 2.344(12) yes
O6 C32 . 3.416(11) yes
O6 C34 . 1.348(11) yes
O6 C35 . 1.458(11) yes
O6 C39 1_554 3.388(12) yes
O6 C40 1_554 3.503(12) yes
O6 H15 . 2.49(3) no
O6 H22 . 3.07(4) no
O6 H34 . 2.30(3) no
O6 H38 . 1.99(3) no
O6 H39 . 1.99(3) no
O6 H40 . 1.99(3) no
O6 H45 1_554 2.8(3) no
O6 H46 1_554 3.1(3) no
O6 H59 2_454 3.4(3) no
O7 O8 . 2.469(11) yes
O7 O10 . 3.44(1) yes
O7 N4 . 2.45(1) yes
O7 C50 . 3.362(13) yes
O7 C53 1_455 3.296(11) yes
O7 C55 . 3.162(11) yes
O7 C56 . 3.244(14) yes
O7 C57 1_455 3.363(12) yes
O7 C59 . 2.588(12) yes
O7 C64 . 2.922(14) yes
O7 C66 . 3.404(11) yes
O7 C67 . 3.595(12) yes
O7 H56 1_455 2.44(6) no
O7 H57 . 2.81(4) no
O7 H58 . 2.46(3) no
O7 H62 1_455 2.47(10) no
O7 H70 . 2.59(4) no
O7 H74 . 3.10(4) no
O8 O9 . 3.53(1) yes
O8 O10 . 3.132(11) yes
O8 N4 . 2.53(1) yes
O8 C37 . 2.873(12) yes
O8 C43 1_455 3.320(12) yes
O8 C44 . 3.348(12) yes
O8 C59 . 2.590(12) yes
O8 C60 . 2.920(13) yes
O8 C67 . 3.345(13) yes
O8 C68 . 3.135(13) yes
O8 H40 1_556 3.3(2) no
O8 H42 1_455 3.15(7) no
O8 H43 1_455 3.39(6) no
O8 H44 . 2.56(3) no
O8 H49 1_455 3.08(8) no
O8 H50 . 3.54(5) no
O8 H56 1_455 3.55(8) no
O8 H67 . 2.56(3) no
O8 H76 . 2.45(3) no
O8 H77 . 3.50(5) no
O9 O10 . 2.223(9) yes
O9 O12 . 2.82(1) yes
O9 N3 . 2.975(11) yes
O9 N4 . 3.409(11) yes
O9 C35 1_556 3.556(13) yes
O9 C36 . 3.534(12) yes
O9 C37 . 3.202(12) yes
O9 C39 . 3.462(12) yes
O9 C66 . 2.404(12) yes
O9 C67 . 1.211(12) yes
O9 C68 . 2.615(12) yes
O9 C69 . 3.065(12) yes
O9 H15 1_556 3.2(2) no
O9 H19 1_556 3.2(2) no
O9 H40 1_556 2.9(3) no
O9 H41 . 2.17(2) no
O9 H44 . 2.51(3) no
O9 H45 . 2.59(3) no
O9 H74 . 3.10(4) no
O9 H75 . 2.55(3) no
O9 H76 . 2.59(3) no
O9 H77 . 3.55(4) no
O10 C57 1_455 3.509(12) yes
O10 C66 . 2.333(11) yes
O10 C67 . 1.370(11) yes
O10 C68 . 1.436(11) yes
O10 C69 . 3.396(14) yes
O10 H12 2_445 3.0(2) no
O10 H42 1_455 3.43(7) no
O10 H62 1_455 2.90(10) no
O10 H63 1_455 3.25(7) no
O10 H74 . 2.26(3) no
O10 H75 . 1.97(3) no
O10 H76 . 1.97(2) no
O10 H77 . 1.97(2) no
O11 O12 . 2.247(11) yes
O11 C11 2_445 3.317(13) yes
O11 C30 2_545 3.538(15) yes
O11 C51 . 3.026(12) yes
O11 C66 . 2.459(12) yes
O11 C67 . 3.529(13) yes
O11 C69 . 1.230(12) yes
O11 C70 . 2.635(15) yes
O11 H11 2_445 2.6(2) no
O11 H29 2_545 3.2(3) no
O11 H32 2_545 2.6(2) no
O11 H51 2_445 3.0(2) no
O11 H55 . 2.39(3) no
O11 H63 . 2.97(4) no
O11 H74 . 2.55(3) no
O11 H78 . 2.60(4) no
O11 H79 . 2.58(4) no
O11 H80 . 3.57(5) no
O12 N3 . 3.022(11) yes
O12 C66 . 2.421(12) yes
O12 C67 . 2.781(13) yes
O12 C69 . 1.367(13) yes
O12 C70 . 1.454(13) yes
O12 H19 1_556 3.1(3) no
O12 H41 . 2.40(3) no
O12 H42 . 3.09(4) no
O12 H63 . 2.92(4) no
O12 H74 . 3.17(4) no
O12 H77 1_655 3.10(8) no
O12 H78 . 1.99(3) no
O12 H79 . 1.98(3) no
O12 H80 . 1.98(3) no
N1 N2 . 2.677(11) yes
N1 C1 . 1.489(12) yes
N1 C2 . 2.448(13) yes
N1 C3 . 2.507(12) yes
N1 C8 . 3.044(13) yes
N1 C17 . 3.267(11) yes
N1 C18 . 3.118(12) yes
N1 C31 . 2.955(12) yes
N1 C32 . 3.268(12) yes
N1 C34 . 3.195(13) yes
N1 H1 . 0.950(11) no
N1 H2 . 0.950(11) no
N1 H3 . 2.01(3) no
N1 H4 . 2.68(3) no
N1 H9 . 2.83(4) no
N1 H16 . 3.22(4) no
N1 H22 . 3.46(5) no
N1 H35 1_455 3.46(11) no
N2 C1 . 2.418(11) yes
N2 C2 . 1.470(11) yes
N2 C9 . 2.540(12) yes
N2 C10 . 3.138(12) yes
N2 C19 . 3.180(11) yes
N2 C20 . 3.145(12) yes
N2 C23 . 3.431(12) yes
N2 C24 . 2.755(11) yes
N2 C25 . 3.412(12) yes
N2 C31 . 3.224(12) yes
N2 C32 . 3.269(11) yes
N2 H1 . 3.05(4) no
N2 H2 . 3.50(4) no
N2 H3 . 2.63(3) no
N2 H4 . 2.00(2) no
N2 H10 . 2.94(4) no
N2 H17 . 3.21(4) no
N2 H24 . 3.49(5) no
N2 H25 . 3.07(4) no
N2 H27 . 3.31(4) no
N3 N4 . 2.670(11) yes
N3 C36 . 1.506(11) yes
N3 C37 . 2.434(12) yes
N3 C38 . 2.506(11) yes
N3 C39 . 3.047(11) yes
N3 C52 . 3.26(1) yes
N3 C53 . 3.135(11) yes
N3 C66 . 2.974(12) yes
N3 C67 . 3.235(12) yes
N3 C69 . 3.329(13) yes
N3 H41 . 0.950(11) no
N3 H42 . 0.950(10) no
N3 H43 . 2.02(2) no
N3 H44 . 2.67(3) no
N3 H45 . 2.85(3) no
N3 H56 . 3.25(4) no
N3 H63 . 3.39(4) no
N3 H77 1_655 3.09(10) no
N4 C36 . 2.451(12) yes
N4 C37 . 1.480(12) yes
N4 C44 . 2.548(11) yes
N4 C49 . 3.077(12) yes
N4 C54 . 3.212(12) yes
N4 C55 . 3.171(11) yes
N4 C58 . 3.563(13) yes
N4 C59 . 2.772(11) yes
N4 C64 . 3.493(13) yes
N4 C66 . 3.172(12) yes
N4 C67 . 3.213(12) yes
N4 H41 . 3.00(4) no
N4 H42 . 3.52(5) no
N4 H43 . 2.69(3) no
N4 H44 . 1.99(2) no
N4 H54 . 2.85(4) no
N4 H57 . 3.28(4) no
N4 H66 . 3.00(4) no
N4 H70 . 3.45(5) no
N4 H74 . 3.56(4) no
C1 C2 . 1.555(12) yes
C1 C3 . 1.520(13) yes
C1 C4 . 2.529(13) yes
C1 C8 . 2.527(14) yes
C1 C9 . 2.479(13) yes
C1 C10 . 3.131(13) yes
C1 C14 . 3.481(15) yes
C1 H1 . 2.01(3) no
C1 H2 . 2.01(3) no
C1 H3 . 0.950(12) no
C1 H4 . 2.07(3) no
C1 H5 . 2.70(4) no
C1 H9 . 2.68(4) no
C1 H10 . 3.04(4) no
C1 H25 . 3.32(5) no
C1 H30 1_455 3.52(9) no
C2 C3 . 2.535(13) yes
C2 C4 . 3.510(14) yes
C2 C8 . 3.162(13) yes
C2 C9 . 1.530(13) yes
C2 C10 . 2.580(14) yes
C2 C14 . 2.525(15) yes
C2 C24 . 3.422(13) yes
C2 C32 . 3.467(13) yes
C2 H1 . 2.68(4) no
C2 H2 . 3.28(5) no
C2 H3 . 2.06(3) no
C2 H4 . 0.950(13) no
C2 H9 . 3.08(5) no
C2 H10 . 2.73(4) no
C2 H14 . 2.65(4) no
C2 H25 . 3.56(5) no
C3 C4 . 1.423(14) yes
C3 C5 . 2.443(14) yes
C3 C6 . 2.786(15) yes
C3 C7 . 2.412(16) yes
C3 C8 . 1.370(14) yes
C3 C9 . 2.957(14) yes
C3 C14 . 3.447(15) yes
C3 H1 . 2.63(3) no
C3 H2 . 2.74(3) no
C3 H3 . 2.04(3) no
C3 H4 . 2.68(4) no
C3 H5 . 2.09(3) no
C3 H6 . 3.30(5) no
C3 H8 . 3.27(5) no
C3 H9 . 2.01(3) no
C3 H14 . 3.49(6) no
C3 H30 1_455 3.54(10) no
C4 C5 . 1.447(16) yes
C4 C6 . 2.418(16) yes
C4 C7 . 2.797(17) yes
C4 C8 . 2.412(16) yes
C4 C9 . 3.370(15) yes
C4 H3 . 2.54(3) no
C4 H5 . 0.95(2) no
C4 H6 . 2.08(3) no
C4 H7 . 3.27(5) no
C4 H9 . 3.27(6) no
C4 H30 1_455 2.92(11) no
C5 C6 . 1.320(18) yes
C5 C7 . 2.350(18) yes
C5 C8 . 2.749(16) yes
C5 H5 . 2.11(3) no
C5 H6 . 0.95(2) no
C5 H7 . 1.97(3) no
C5 H8 . 3.20(6) no
C5 H17 2_454 3.47(13) no
C5 H18 2_454 2.8(2) no
C5 H73 2_354 2.9(2) no
C6 C7 . 1.377(18) yes
C6 C8 . 2.394(16) yes
C6 C65 2_354 3.522(17) yes
C6 H5 . 3.27(5) no
C6 H6 . 1.97(4) no
C6 H7 . 0.95(2) no
C6 H8 . 2.03(4) no
C6 H9 . 3.25(5) no
C6 H17 2_454 3.0(1) no
C6 H18 2_454 3.5(2) no
C6 H71 2_354 3.5(2) no
C6 H73 2_354 2.7(2) no
C7 C8 . 1.396(15) yes
C7 H6 . 3.20(6) no
C7 H7 . 2.02(3) no
C7 H8 . 0.95(2) no
C7 H9 . 2.04(3) no
C7 H53 2_454 3.4(2) no
C7 H65 2_454 3.3(3) no
C7 H66 2_454 3.3(3) no
C7 H69 2_454 3.5(2) no
C7 H72 2_454 3.5(2) no
C7 H73 2_354 3.5(2) no
C8 C58 2_454 3.570(14) yes
C8 C63 2_454 3.576(16) yes
C8 H1 . 2.71(4) no
C8 H2 . 3.34(4) no
C8 H3 . 3.28(5) no
C8 H4 . 2.87(4) no
C8 H5 . 3.28(5) no
C8 H7 . 3.25(5) no
C8 H8 . 2.05(3) no
C8 H9 . 0.95(1) no
C8 H14 . 3.53(6) no
C8 H65 2_454 2.9(2) no
C8 H66 2_454 3.5(2) no
C8 H69 2_454 3.1(2) no
C9 C10 . 1.393(14) yes
C9 C11 . 2.432(14) yes
C9 C12 . 2.814(15) yes
C9 C13 . 2.418(14) yes
C9 C14 . 1.383(15) yes
C9 C24 . 3.224(13) yes
C9 C29 . 3.352(14) yes
C9 H3 . 2.61(3) no
C9 H4 . 2.05(3) no
C9 H5 . 3.37(5) no
C9 H10 . 2.02(3) no
C9 H11 . 3.29(5) no
C9 H13 . 3.27(6) no
C9 H14 . 2.02(3) no
C9 H30 . 3.27(5) no
C10 C11 . 1.366(15) yes
C10 C12 . 2.388(16) yes
C10 C13 . 2.736(18) yes
C10 C14 . 2.354(17) yes
C10 C24 . 3.300(14) yes
C10 C29 . 3.495(15) yes
C10 H3 . 2.80(4) no
C10 H4 . 3.33(5) no
C10 H5 . 3.31(5) no
C10 H10 . 0.95(2) no
C10 H11 . 2.02(3) no
C10 H12 . 3.25(6) no
C10 H14 . 3.22(5) no
C10 H25 . 3.16(5) no
C10 H52 . 3.54(6) no
C11 C12 . 1.412(18) yes
C11 C13 . 2.41(2) yes
C11 C14 . 2.758(18) yes
C11 H10 . 2.00(3) no
C11 H11 . 0.95(2) no
C11 H12 . 2.06(4) no
C11 H13 . 3.27(6) no
C11 H52 . 3.59(6) no
C12 C13 . 1.38(2) yes
C12 C14 . 2.389(18) yes
C12 H10 . 3.24(6) no
C12 H11 . 2.06(4) no
C12 H12 . 0.95(2) no
C12 H13 . 2.03(4) no
C12 H14 . 3.24(6) no
C12 H79 2_555 3.5(3) no
C13 C14 . 1.373(16) yes
C13 H11 . 3.27(6) no
C13 H12 . 2.04(4) no
C13 H13 . 0.95(2) no
C13 H14 . 2.01(4) no
C13 H30 . 3.51(6) no
C14 C29 . 3.503(16) yes
C14 H4 . 2.56(4) no
C14 H10 . 3.21(5) no
C14 H12 . 3.25(6) no
C14 H13 . 2.02(4) no
C14 H14 . 0.95(2) no
C14 H30 . 3.12(5) no
C14 H72 2_454 3.4(2) no
C15 C16 . 1.439(14) yes
C15 C17 . 2.475(13) yes
C15 C18 . 2.822(13) yes
C15 C19 . 2.480(14) yes
C15 C20 . 1.382(13) yes
C15 C21 . 1.514(13) yes
C15 C31 . 3.279(13) yes
C15 H15 . 2.07(3) no
C15 H17 . 2.02(3) no
C15 H18 . 2.04(3) no
C15 H19 . 2.04(3) no
C15 H20 . 2.04(3) no
C15 H34 . 3.03(4) no
C16 C17 . 1.389(13) yes
C16 C18 . 2.414(14) yes
C16 C19 . 2.837(14) yes
C16 C20 . 2.411(14) yes
C16 C21 . 2.562(15) yes
C16 C22 . 2.521(15) yes
C16 C31 . 3.029(13) yes
C16 C34 . 3.162(13) yes
C16 H15 . 0.95(1) no
C16 H16 . 3.27(5) no
C16 H17 . 3.27(5) no
C16 H18 . 3.18(5) no
C16 H19 . 2.58(4) no
C16 H20 . 3.14(5) no
C16 H21 . 3.29(5) no
C16 H22 . 2.75(4) no
C16 H23 . 2.76(4) no
C16 H34 . 3.00(4) no
C16 H75 1_554 3.3(3) no
C17 C18 . 1.429(13) yes
C17 C19 . 2.485(13) yes
C17 C20 . 2.815(13) yes
C17 C22 . 1.516(13) yes
C17 C31 . 3.569(13) yes
C17 C34 . 3.467(13) yes
C17 H2 . 3.04(3) no
C17 H15 . 2.03(3) no
C17 H16 . 2.06(3) no
C17 H21 . 2.04(3) no
C17 H22 . 2.04(3) no
C17 H23 . 2.04(3) no
C18 C19 . 1.401(12) yes
C18 C20 . 2.412(13) yes
C18 C22 . 2.574(13) yes
C18 C23 . 2.556(13) yes
C18 H2 . 2.92(4) no
C18 H3 . 3.45(5) no
C18 H15 . 3.27(5) no
C18 H16 . 0.950(12) no
C18 H17 . 3.27(4) no
C18 H21 . 2.61(4) no
C18 H22 . 3.18(4) no
C18 H23 . 3.16(5) no
C18 H24 . 3.32(5) no
C18 H25 . 2.79(4) no
C18 H26 . 2.79(4) no
C18 H71 . 3.51(5) no
C19 C20 . 1.436(14) yes
C19 C23 . 1.515(13) yes
C19 H3 . 3.51(5) no
C19 H16 . 2.04(3) no
C19 H17 . 2.06(3) no
C19 H24 . 2.04(3) no
C19 H25 . 2.04(3) no
C19 H26 . 2.04(3) no
C19 H71 . 3.25(5) no
C19 H72 . 3.36(5) no
C20 C21 . 2.536(15) yes
C20 C23 . 2.569(14) yes
C20 H7 2_444 3.3(1) no
C20 H15 . 3.27(5) no
C20 H16 . 3.27(4) no
C20 H17 . 0.950(13) no
C20 H18 . 2.78(4) no
C20 H19 . 3.29(5) no
C20 H20 . 2.78(5) no
C20 H24 . 2.60(4) no
C20 H25 . 3.14(5) no
C20 H26 . 3.19(5) no
C20 H27 . 3.32(5) no
C21 H6 2_444 3.1(2) no
C21 H15 . 2.71(4) no
C21 H17 . 2.68(4) no
C21 H18 . 0.95(2) no
C21 H19 . 0.95(2) no
C21 H20 . 0.95(2) no
C21 H23 1_655 3.51(8) no
C21 H34 . 3.04(4) no
C21 H78 1_554 3.5(3) no
C21 H80 1_554 3.2(3) no
C22 C34 . 3.559(13) yes
C22 H2 . 3.17(4) no
C22 H15 . 2.66(4) no
C22 H16 . 2.72(4) no
C22 H20 1_455 3.17(9) no
C22 H21 . 0.950(13) no
C22 H22 . 0.95(1) no
C22 H23 . 0.95(1) no
C22 H35 1_455 3.52(13) no
C22 H38 . 3.18(5) no
C22 H75 1_554 3.4(3) no
C23 H3 . 3.36(5) no
C23 H10 . 3.05(5) no
C23 H16 . 2.71(4) no
C23 H17 . 2.71(4) no
C23 H24 . 0.95(1) no
C23 H25 . 0.95(2) no
C23 H26 . 0.95(1) no
C23 H27 . 3.30(5) no
C23 H52 . 3.18(5) no
C23 H53 . 3.42(6) no
C23 H68 . 3.60(6) no
C23 H71 . 3.02(5) no
C23 H72 . 3.42(6) no
C24 C25 . 1.379(13) yes
C24 C26 . 2.393(13) yes
C24 C27 . 2.754(13) yes
C24 C28 . 2.410(13) yes
C24 C29 . 1.401(14) yes
C24 H10 . 3.35(5) no
C24 H16 1_655 3.05(10) no
C24 H27 . 2.03(3) no
C24 H28 . 3.25(4) no
C24 H29 . 3.27(5) no
C24 H30 . 2.05(3) no
C25 C26 . 1.394(13) yes
C25 C27 . 2.391(13) yes
C25 C28 . 2.771(14) yes
C25 C29 . 2.404(15) yes
C25 H7 2_444 3.5(2) no
C25 H10 . 3.46(5) no
C25 H16 1_655 3.54(11) no
C25 H17 . 3.40(5) no
C25 H24 . 3.14(4) no
C25 H27 . 0.95(1) no
C25 H28 . 2.04(3) no
C25 H30 . 3.26(5) no
C25 H53 . 3.31(5) no
C25 H71 1_655 3.56(10) no
C26 C27 . 1.365(15) yes
C26 C28 . 2.372(16) yes
C26 C29 . 2.755(16) yes
C26 C30 . 2.509(16) yes
C26 C47 . 3.586(16) yes
C26 C48 . 3.440(15) yes
C26 H26 1_655 3.59(8) no
C26 H27 . 2.04(3) no
C26 H28 . 0.95(2) no
C26 H29 . 3.23(5) no
C26 H31 . 2.75(5) no
C26 H32 . 3.27(6) no
C26 H33 . 2.74(4) no
C26 H52 . 3.37(5) no
C26 H53 . 3.09(5) no
C26 H68 1_655 2.84(10) no
C27 C28 . 1.355(14) yes
C27 C29 . 2.371(15) yes
C27 C30 . 1.553(14) yes
C27 H27 . 3.25(5) no
C27 H28 . 2.02(3) no
C27 H29 . 2.01(3) no
C27 H30 . 3.23(5) no
C27 H31 . 2.08(3) no
C27 H32 . 2.07(3) no
C27 H33 . 2.07(3) no
C27 H68 1_655 3.26(11) no
C28 C29 . 1.386(16) yes
C28 C30 . 2.523(16) yes
C28 H5 1_655 3.34(13) no
C28 H25 1_655 3.51(10) no
C28 H28 . 3.23(5) no
C28 H29 . 0.95(1) no
C28 H30 . 2.04(3) no
C28 H31 . 3.13(5) no
C28 H32 . 2.56(4) no
C28 H33 . 3.11(5) no
C28 H78 2_555 3.5(3) no
C28 H79 2_555 3.4(2) no
C29 H3 1_655 3.31(9) no
C29 H5 1_655 3.04(11) no
C29 H16 1_655 3.51(13) no
C29 H25 1_655 3.56(8) no
C29 H27 . 3.27(5) no
C29 H29 . 2.04(3) no
C29 H30 . 0.95(2) no
C30 H28 . 2.63(5) no
C30 H29 . 2.67(4) no
C30 H31 . 0.95(2) no
C30 H32 . 0.95(2) no
C30 H33 . 0.95(2) no
C30 H48 . 3.05(5) no
C30 H49 . 3.54(6) no
C30 H51 1_655 3.25(10) no
C30 H55 2_555 3.5(2) no
C30 H61 2_555 3.3(2) no
C30 H68 1_655 3.4(2) no
C31 C32 . 1.480(13) yes
C31 C34 . 1.487(13) yes
C31 H1 . 2.62(3) no
C31 H2 . 3.56(5) no
C31 H15 . 3.05(4) no
C31 H20 . 3.43(5) no
C31 H34 . 0.950(12) no
C31 H46 1_554 3.1(3) no
C32 C33 . 2.370(13) yes
C32 C34 . 2.422(13) yes
C32 H1 . 2.66(4) no
C32 H4 . 2.90(4) no
C32 H34 . 1.99(3) no
C32 H35 . 3.15(4) no
C32 H36 . 2.60(4) no
C32 H37 . 2.60(4) no
C32 H46 1_554 3.0(2) no
C32 H70 2_454 3.5(2) no
C33 C58 2_554 3.537(14) yes
C33 H2 1_655 3.31(10) no
C33 H21 1_655 3.51(13) no
C33 H22 1_655 3.37(10) no
C33 H35 . 0.95(1) no
C33 H36 . 0.95(1) no
C33 H37 . 0.95(1) no
C33 H46 1_554 3.4(3) no
C33 H47 1_554 3.6(2) no
C33 H64 2_554 3.3(2) no
C33 H65 2_554 3.1(2) no
C33 H69 2_454 3.4(3) no
C33 H70 2_454 3.3(3) no
C34 C35 . 2.367(14) yes
C34 H1 . 2.73(3) no
C34 H2 . 3.46(5) no
C34 H15 . 2.89(4) no
C34 H22 . 2.84(4) no
C34 H34 . 1.99(3) no
C34 H38 . 2.58(4) no
C34 H39 . 2.59(4) no
C34 H40 . 3.16(5) no
C34 H46 1_554 3.3(3) no
C34 H57 2_454 3.6(2) no
C34 H59 2_454 3.6(3) no
C35 C41 1_454 3.305(14) yes
C35 C42 1_454 3.528(13) yes
C35 H15 . 3.32(5) no
C35 H22 . 3.11(5) no
C35 H38 . 0.95(2) no
C35 H39 . 0.95(1) no
C35 H40 . 0.95(1) no
C35 H44 1_554 3.5(3) no
C35 H45 1_554 3.4(4) no
C35 H47 1_454 3.3(5) no
C35 H50 1_554 3.1(2) no
C35 H59 2_454 3.4(3) no
C35 H75 1_554 3.4(3) no
C35 H76 1_554 3.0(3) no
C36 C37 . 1.535(12) yes
C36 C38 . 1.498(12) yes
C36 C39 . 2.537(12) yes
C36 C43 . 2.511(13) yes
C36 C44 . 2.475(12) yes
C36 C45 . 3.445(13) yes
C36 C49 . 3.141(12) yes
C36 H41 . 2.02(2) no
C36 H42 . 2.03(2) no
C36 H43 . 0.950(12) no
C36 H44 . 2.04(3) no
C36 H45 . 2.70(4) no
C36 H49 . 2.67(4) no
C36 H54 . 3.09(4) no
C37 C38 . 2.524(12) yes
C37 C39 . 3.196(13) yes
C37 C43 . 3.522(13) yes
C37 C44 . 1.528(12) yes
C37 C45 . 2.542(14) yes
C37 C49 . 2.542(13) yes
C37 C59 . 3.503(12) yes
C37 C67 . 3.541(13) yes
C37 H40 1_556 3.6(3) no
C37 H41 . 2.66(4) no
C37 H42 . 3.26(4) no
C37 H43 . 2.04(3) no
C37 H44 . 0.950(12) no
C37 H45 . 3.11(4) no
C37 H50 . 2.69(4) no
C37 H54 . 2.69(4) no
C38 C39 . 1.408(12) yes
C38 C40 . 2.434(12) yes
C38 C41 . 2.809(13) yes
C38 C42 . 2.432(13) yes
C38 C43 . 1.393(12) yes
C38 C44 . 2.986(12) yes
C38 C45 . 3.422(13) yes
C38 H41 . 2.65(3) no
C38 H42 . 2.73(3) no
C38 H43 . 2.01(2) no
C38 H44 . 2.65(3) no
C38 H45 . 2.05(3) no
C38 H46 . 3.29(4) no
C38 H48 . 3.29(4) no
C38 H49 . 2.04(3) no
C38 H50 . 3.41(5) no
C38 H76 1_655 3.58(9) no
C39 C40 . 1.386(13) yes
C39 C41 . 2.401(14) yes
C39 C42 . 2.772(14) yes
C39 C43 . 2.399(14) yes
C39 H41 . 2.72(3) no
C39 H42 . 3.31(4) no
C39 H43 . 3.29(4) no
C39 H44 . 2.87(4) no
C39 H45 . 0.950(13) no
C39 H46 . 2.04(3) no
C39 H47 . 3.26(4) no
C39 H49 . 3.26(5) no
C39 H50 . 3.51(6) no
C39 H59 2_455 3.51(13) no
C40 C41 . 1.387(14) yes
C40 C42 . 2.398(13) yes
C40 C43 . 2.777(13) yes
C40 H34 1_556 3.4(2) no
C40 H38 1_656 3.1(5) no
C40 H45 . 2.03(3) no
C40 H46 . 0.950(13) no
C40 H47 . 2.04(3) no
C40 H48 . 3.26(5) no
C40 H59 2_455 3.0(2) no
C41 C42 . 1.381(14) yes
C41 C43 . 2.411(14) yes
C41 H38 1_656 2.8(6) no
C41 H39 1_656 3.1(5) no
C41 H40 1_656 3.5(5) no
C41 H45 . 3.25(5) no
C41 H46 . 2.04(3) no
C41 H47 . 0.950(13) no
C41 H48 . 2.03(3) no
C41 H49 . 3.26(5) no
C41 H58 2_455 3.6(2) no
C41 H59 2_455 3.1(2) no
C41 H61 2_555 3.32(13) no
C42 C43 . 1.403(13) yes
C42 H31 . 3.52(5) no
C42 H33 . 3.18(5) no
C42 H38 1_656 3.3(5) no
C42 H39 1_656 3.3(5) no
C42 H40 1_656 3.4(5) no
C42 H46 . 3.25(5) no
C42 H47 . 2.03(3) no
C42 H48 . 0.950(12) no
C42 H49 . 2.04(3) no
C42 H61 2_555 3.13(13) no
C43 C44 . 3.458(12) yes
C43 H33 . 3.44(5) no
C43 H43 . 2.53(3) no
C43 H45 . 3.26(5) no
C43 H47 . 3.27(5) no
C43 H48 . 2.05(3) no
C43 H49 . 0.950(13) no
C43 H67 1_655 3.15(11) no
C44 C45 . 1.390(13) yes
C44 C46 . 2.421(13) yes
C44 C47 . 2.826(15) yes
C44 C48 . 2.424(14) yes
C44 C49 . 1.395(12) yes
C44 C59 . 3.317(12) yes
C44 C60 . 3.250(13) yes
C44 H43 . 2.59(3) no
C44 H44 . 2.04(3) no
C44 H49 . 3.43(4) no
C44 H50 . 2.04(3) no
C44 H51 . 3.27(4) no
C44 H53 . 3.28(5) no
C44 H54 . 2.04(3) no
C44 H67 . 3.02(4) no
C45 C46 . 1.399(14) yes
C45 C47 . 2.419(16) yes
C45 C48 . 2.763(15) yes
C45 C49 . 2.389(14) yes
C45 C60 . 3.553(14) yes
C45 H40 1_556 3.5(2) no
C45 H44 . 2.57(4) no
C45 H50 . 0.95(1) no
C45 H51 . 2.04(3) no
C45 H52 . 3.28(5) no
C45 H54 . 3.25(5) no
C45 H60 2_455 3.14(13) no
C45 H67 . 3.00(5) no
C46 C47 . 1.370(15) yes
C46 C48 . 2.374(15) yes
C46 C49 . 2.757(15) yes
C46 H31 1_455 2.98(10) no
C46 H32 1_455 3.46(10) no
C46 H50 . 2.04(3) no
C46 H51 . 0.95(1) no
C46 H52 . 2.03(3) no
C46 H53 . 3.23(5) no
C46 H55 2_455 3.4(1) no
C46 H60 2_455 3.0(2) no
C46 H67 . 3.32(5) no
C47 C48 . 1.400(16) yes
C47 C49 . 2.430(16) yes
C47 H24 . 3.26(5) no
C47 H28 . 3.12(5) no
C47 H31 1_455 3.32(9) no
C47 H50 . 3.27(5) no
C47 H51 . 2.01(3) no
C47 H52 . 0.95(2) no
C47 H53 . 2.04(3) no
C47 H54 . 3.28(5) no
C48 C49 . 1.393(14) yes
C48 C60 . 3.512(15) yes
C48 C61 . 3.583(15) yes
C48 H8 2_444 3.3(2) no
C48 H24 . 3.19(5) no
C48 H28 . 2.72(4) no
C48 H51 . 3.23(5) no
C48 H52 . 2.06(3) no
C48 H53 . 0.95(1) no
C48 H54 . 2.04(3) no
C49 C59 . 3.255(13) yes
C49 C60 . 3.217(14) yes
C49 H8 2_444 3.3(2) no
C49 H28 . 3.53(5) no
C49 H43 . 2.80(4) no
C49 H44 . 3.29(4) no
C49 H49 . 3.52(5) no
C49 H50 . 3.25(5) no
C49 H52 . 3.29(5) no
C49 H53 . 2.04(3) no
C49 H54 . 0.950(13) no
C49 H66 . 2.99(5) no
C49 H67 . 3.33(5) no
C50 C51 . 1.449(15) yes
C50 C52 . 2.491(14) yes
C50 C53 . 2.861(13) yes
C50 C54 . 2.482(15) yes
C50 C55 . 1.398(15) yes
C50 C56 . 1.483(14) yes
C50 C66 . 3.221(14) yes
C50 H39 2_444 3.0(3) no
C50 H55 . 2.09(3) no
C50 H57 . 2.03(3) no
C50 H58 . 2.01(3) no
C50 H59 . 2.00(3) no
C50 H60 . 2.01(3) no
C50 H74 . 2.97(5) no
C51 C52 . 1.409(12) yes
C51 C53 . 2.450(13) yes
C51 C54 . 2.833(14) yes
C51 C55 . 2.420(13) yes
C51 C56 . 2.555(14) yes
C51 C57 . 2.523(14) yes
C51 C66 . 3.052(13) yes
C51 C69 . 3.091(14) yes
C51 H39 2_444 3.4(4) no
C51 H47 2_545 3.36(13) no
C51 H48 2_545 3.14(13) no
C51 H51 2_445 3.4(1) no
C51 H55 . 0.950(13) no
C51 H56 . 3.31(5) no
C51 H57 . 3.28(5) no
C51 H58 . 3.15(5) no
C51 H59 . 3.16(5) no
C51 H60 . 2.58(4) no
C51 H61 . 2.75(4) no
C51 H62 . 3.30(4) no
C51 H63 . 2.75(4) no
C51 H74 . 3.07(4) no
C52 C53 . 1.430(13) yes
C52 C54 . 2.457(14) yes
C52 C55 . 2.802(13) yes
C52 C57 . 1.511(13) yes
C52 C69 . 3.512(14) yes
C52 H42 . 3.03(3) no
C52 H47 2_545 3.03(11) no
C52 H48 2_545 3.42(11) no
C52 H55 . 2.05(3) no
C52 H56 . 2.07(3) no
C52 H61 . 2.04(3) no
C52 H62 . 2.04(3) no
C52 H63 . 2.03(3) no
C53 C54 . 1.398(13) yes
C53 C55 . 2.416(12) yes
C53 C57 . 2.562(14) yes
C53 C58 . 2.545(14) yes
C53 H36 2_544 3.4(2) no
C53 H42 . 2.96(3) no
C53 H43 . 3.36(4) no
C53 H47 2_545 3.27(11) no
C53 H55 . 3.31(5) no
C53 H56 . 0.950(11) no
C53 H57 . 3.27(5) no
C53 H61 . 3.16(5) no
C53 H62 . 2.59(4) no
C53 H63 . 3.16(5) no
C53 H64 . 2.59(4) no
C53 H65 . 3.15(5) no
C53 H66 . 3.13(5) no
C54 C55 . 1.415(13) yes
C54 C58 . 1.520(14) yes
C54 H35 2_544 3.4(3) no
C54 H36 2_544 3.5(2) no
C54 H43 . 3.51(5) no
C54 H56 . 2.04(3) no
C54 H57 . 2.04(3) no
C54 H64 . 2.04(3) no
C54 H65 . 2.04(3) no
C54 H66 . 2.04(3) no
C55 C56 . 2.525(16) yes
C55 C58 . 2.545(16) yes
C55 H39 2_444 3.4(3) no
C55 H55 . 3.28(5) no
C55 H56 . 3.28(4) no
C55 H57 . 0.950(13) no
C55 H58 . 2.76(5) no
C55 H59 . 2.76(4) no
C55 H60 . 3.29(6) no
C55 H64 . 3.31(5) no
C55 H65 . 2.77(4) no
C55 H66 . 2.77(4) no
C55 H70 . 3.18(5) no
C56 C66 . 3.551(15) yes
C56 H39 2_444 3.2(3) no
C56 H50 2_445 3.35(12) no
C56 H51 2_445 3.4(2) no
C56 H55 . 2.72(4) no
C56 H57 . 2.67(4) no
C56 H58 . 0.95(1) no
C56 H59 . 0.95(2) no
C56 H60 . 0.95(2) no
C56 H61 1_455 3.47(9) no
C56 H62 1_455 3.40(9) no
C56 H74 . 2.91(5) no
C57 H32 2_545 3.4(2) no
C57 H33 2_545 3.5(2) no
C57 H42 . 3.10(4) no
C57 H47 2_545 3.44(13) no
C57 H48 2_545 3.42(12) no
C57 H55 . 2.66(4) no
C57 H56 . 2.72(4) no
C57 H58 1_655 3.06(9) no
C57 H61 . 0.95(1) no
C57 H62 . 0.95(1) no
C57 H63 . 0.95(1) no
C57 H79 . 3.32(5) no
C58 H8 2_444 3.3(3) no
C58 H9 2_444 3.2(2) no
C58 H35 2_544 3.2(2) no
C58 H36 2_544 3.3(2) no
C58 H37 2_544 3.6(2) no
C58 H43 . 3.48(5) no
C58 H54 . 2.87(5) no
C58 H56 . 2.70(4) no
C58 H57 . 2.67(4) no
C58 H64 . 0.95(2) no
C58 H65 . 0.95(2) no
C58 H66 . 0.95(2) no
C58 H70 . 3.60(6) no
C59 C60 . 1.375(14) yes
C59 C61 . 2.399(14) yes
C59 C62 . 2.778(13) yes
C59 C63 . 2.391(15) yes
C59 C64 . 1.378(15) yes
C59 H54 . 3.21(4) no
C59 H56 1_455 3.53(9) no
C59 H66 . 3.53(5) no
C59 H67 . 2.03(3) no
C59 H68 . 3.25(5) no
C59 H69 . 3.25(5) no
C59 H70 . 2.03(3) no
C60 C61 . 1.408(15) yes
C60 C62 . 2.418(14) yes
C60 C63 . 2.768(15) yes
C60 C64 . 2.400(16) yes
C60 H31 1_455 3.4(1) no
C60 H49 1_455 3.08(10) no
C60 H54 . 3.52(5) no
C60 H67 . 0.95(2) no
C60 H68 . 2.05(3) no
C60 H70 . 3.26(5) no
C61 C62 . 1.375(14) yes
C61 C63 . 2.383(15) yes
C61 C64 . 2.779(16) yes
C61 C65 . 2.518(15) yes
C61 H26 . 3.25(5) no
C61 H28 1_455 3.26(9) no
C61 H31 1_455 3.4(2) no
C61 H67 . 2.06(3) no
C61 H68 . 0.95(1) no
C61 H69 . 3.24(5) no
C61 H71 . 2.56(4) no
C61 H72 . 3.12(5) no
C61 H73 . 3.11(5) no
C62 C63 . 1.390(15) yes
C62 C64 . 2.429(16) yes
C62 C65 . 1.513(13) yes
C62 H8 2_444 3.5(2) no
C62 H26 . 3.39(5) no
C62 H67 . 3.27(5) no
C62 H68 . 2.02(3) no
C62 H69 . 2.03(3) no
C62 H70 . 3.29(5) no
C62 H71 . 2.04(3) no
C62 H72 . 2.04(3) no
C62 H73 . 2.04(3) no
C63 C64 . 1.402(15) yes
C63 C65 . 2.510(15) yes
C63 H8 2_444 3.3(2) no
C63 H9 2_444 3.0(2) no
C63 H36 2_444 3.4(3) no
C63 H37 2_444 3.3(3) no
C63 H64 1_455 3.60(10) no
C63 H68 . 3.24(5) no
C63 H69 . 0.95(2) no
C63 H70 . 2.06(3) no
C63 H71 . 3.28(5) no
C63 H72 . 2.74(4) no
C63 H73 . 2.74(5) no
C64 H9 2_444 3.4(2) no
C64 H36 2_444 3.0(3) no
C64 H54 . 3.57(5) no
C64 H57 . 3.17(5) no
C64 H64 1_455 3.43(8) no
C64 H66 . 3.20(5) no
C64 H67 . 3.26(5) no
C64 H69 . 2.04(3) no
C64 H70 . 0.95(2) no
C65 H7 2_344 3.2(2) no
C65 H14 2_444 3.1(2) no
C65 H26 . 2.89(5) no
C65 H68 . 2.67(4) no
C65 H69 . 2.65(4) no
C65 H71 . 0.95(2) no
C65 H72 . 0.95(2) no
C65 H73 . 0.95(2) no
C66 C67 . 1.446(14) yes
C66 C69 . 1.521(15) yes
C66 H41 . 2.65(3) no
C66 H42 . 3.57(5) no
C66 H55 . 3.11(4) no
C66 H58 . 3.31(5) no
C66 H60 . 3.51(5) no
C66 H74 . 0.950(13) no
C67 C68 . 2.393(14) yes
C67 C69 . 2.454(16) yes
C67 H12 2_445 3.4(2) no
C67 H41 . 2.62(3) no
C67 H44 . 3.04(4) no
C67 H74 . 1.95(3) no
C67 H75 . 2.61(4) no
C67 H76 . 2.62(4) no
C67 H77 . 3.18(5) no
C68 H12 2_445 3.4(3) no
C68 H15 1_556 3.4(3) no
C68 H23 1_556 3.4(3) no
C68 H38 1_556 3.4(3) no
C68 H40 1_556 3.1(3) no
C68 H42 1_455 3.02(10) no
C68 H75 . 0.95(2) no
C68 H76 . 0.95(1) no
C68 H77 . 0.950(13) no
C68 H80 1_455 3.32(12) no
C69 C70 . 2.398(17) yes
C69 H11 2_445 3.2(2) no
C69 H41 . 2.91(4) no
C69 H42 . 3.56(5) no
C69 H55 . 2.80(4) no
C69 H63 . 2.93(5) no
C69 H74 . 2.01(3) no
C69 H78 . 2.62(5) no
C69 H79 . 2.62(5) no
C69 H80 . 3.19(6) no
C70 H12 2_545 3.5(3) no
C70 H18 1_556 3.2(3) no
C70 H19 1_556 3.3(3) no
C70 H29 2_545 3.1(2) no
C70 H63 . 3.05(5) no
C70 H77 1_655 3.08(12) no
C70 H78 . 0.95(2) no
C70 H79 . 0.95(2) no
C70 H80 . 0.95(2) no

loop_
_geom_torsion_atom_site_label_1
_geom_torsion_atom_site_label_2
_geom_torsion_atom_site_label_3
_geom_torsion_atom_site_label_4
_geom_torsion
_geom_torsion_publ_flag
N2 Ru1 N1 C1 -26.6(11) yes
C15 Ru1 N1 C1 146.3(43) yes
C16 Ru1 N1 C1 155.3(14) yes
C17 Ru1 N1 C1 130.4(12) yes
C18 Ru1 N1 C1 92.6(13) yes
C19 Ru1 N1 C1 60.4(15) yes
C20 Ru1 N1 C1 45.5(27) yes
C31 Ru1 N1 C1 -121.9(12) yes
N1 Ru1 N2 S1 -146.6(11) yes
N1 Ru1 N2 C2 -2.3(12) yes
C15 Ru1 N2 S1 35.4(16) yes
C15 Ru1 N2 C2 179.7(12) yes
C16 Ru1 N2 S1 30.0(34) yes
C16 Ru1 N2 C2 174.2(25) yes
C17 Ru1 N2 S1 133.3(25) yes
C17 Ru1 N2 C2 -82.5(30) yes
C18 Ru1 N2 S1 128.0(12) yes
C18 Ru1 N2 C2 -87.7(15) yes
C19 Ru1 N2 S1 101.1(12) yes
C19 Ru1 N2 C2 -114.6(12) yes
C20 Ru1 N2 S1 63.1(13) yes
C20 Ru1 N2 C2 -152.6(12) yes
C31 Ru1 N2 S1 -62.1(13) yes
C31 Ru1 N2 C2 82.1(13) yes
N1 Ru1 C15 C16 11.4(47) yes
N1 Ru1 C15 C20 -120.8(44) yes
N1 Ru1 C15 C21 123.7(41) yes
N2 Ru1 C15 C16 -176.3(12) yes
N2 Ru1 C15 C20 51.5(13) yes
N2 Ru1 C15 C21 -64.0(20) yes
C16 Ru1 C15 C16 0.0(8) yes
C16 Ru1 C15 C20 -132.2(16) yes
C16 Ru1 C15 C21 112.3(21) yes
C17 Ru1 C15 C16 28.5(9) yes
C17 Ru1 C15 C20 -103.8(12) yes
C17 Ru1 C15 C21 140.8(19) yes
C18 Ru1 C15 C16 66.6(11) yes
C18 Ru1 C15 C20 -65.7(11) yes
C18 Ru1 C15 C21 178.9(18) yes
C19 Ru1 C15 C16 103.3(12) yes
C19 Ru1 C15 C20 -29.0(10) yes
C19 Ru1 C15 C21 -144.4(19) yes
C20 Ru1 C15 C16 132.2(16) yes
C20 Ru1 C15 C20 0.0(8) yes
C20 Ru1 C15 C21 -115.5(22) yes
C31 Ru1 C15 C16 -79.1(12) yes
C31 Ru1 C15 C20 148.6(13) yes
C31 Ru1 C15 C21 33.2(20) yes
N1 Ru1 C16 C15 -176.5(13) yes
N1 Ru1 C16 C17 -43.5(16) yes
N2 Ru1 C16 C15 7.8(27) yes
N2 Ru1 C16 C17 140.8(22) yes
C15 Ru1 C16 C15 0.0(8) yes
C15 Ru1 C16 C17 133.0(16) yes
C17 Ru1 C16 C15 -133.0(16) yes
C17 Ru1 C16 C17 0.0(7) yes
C18 Ru1 C16 C15 -102.1(12) yes
C18 Ru1 C16 C17 30.9(10) yes
C19 Ru1 C16 C15 -65.8(11) yes
C19 Ru1 C16 C17 67.1(11) yes
C20 Ru1 C16 C15 -28.5(10) yes
C20 Ru1 C16 C17 104.5(12) yes
C31 Ru1 C16 C15 101.5(12) yes
C31 Ru1 C16 C17 -125.5(12) yes
N1 Ru1 C17 C16 146.7(12) yes
N1 Ru1 C17 C18 -83.3(11) yes
N1 Ru1 C17 C22 32.7(19) yes
N2 Ru1 C17 C16 -137.5(23) yes
N2 Ru1 C17 C18 -7.5(27) yes
N2 Ru1 C17 C22 108.5(25) yes
C15 Ru1 C17 C16 -29.1(10) yes
C15 Ru1 C17 C18 100.8(11) yes
C15 Ru1 C17 C22 -143.1(18) yes
C16 Ru1 C17 C16 0.0(8) yes
C16 Ru1 C17 C18 130.0(15) yes
C16 Ru1 C17 C22 -114.0(20) yes
C18 Ru1 C17 C16 -130.0(15) yes
C18 Ru1 C17 C18 0.0(7) yes
C18 Ru1 C17 C22 116.0(20) yes
C19 Ru1 C17 C16 -102.6(12) yes
C19 Ru1 C17 C18 27.4(9) yes
C19 Ru1 C17 C22 143.4(18) yes
C20 Ru1 C17 C16 -65.0(11) yes
C20 Ru1 C17 C18 65.0(11) yes
C20 Ru1 C17 C22 -179.0(17) yes
C31 Ru1 C17 C16 58.7(13) yes
C31 Ru1 C17 C18 -171.3(13) yes
C31 Ru1 C17 C22 -55.3(20) yes
N1 Ru1 C18 C17 100.4(11) yes
N1 Ru1 C18 C19 -125.0(12) yes
N2 Ru1 C18 C17 176.6(11) yes
N2 Ru1 C18 C19 -48.7(13) yes
C15 Ru1 C18 C17 -68.0(11) yes
C15 Ru1 C18 C19 66.6(11) yes
C16 Ru1 C18 C17 -30.1(9) yes
C16 Ru1 C18 C19 104.5(12) yes
C17 Ru1 C18 C17 0.0(7) yes
C17 Ru1 C18 C19 134.6(15) yes
C19 Ru1 C18 C17 -134.6(15) yes
C19 Ru1 C18 C19 0.0(8) yes
C20 Ru1 C18 C17 -104.0(12) yes
C20 Ru1 C18 C19 30.6(10) yes
C31 Ru1 C18 C17 14.7(22) yes
C31 Ru1 C18 C19 149.4(20) yes
N1 Ru1 C19 C18 62.2(13) yes
N1 Ru1 C19 C20 -167.5(12) yes
N1 Ru1 C19 C23 -53.7(20) yes
N2 Ru1 C19 C18 138.8(11) yes
N2 Ru1 C19 C20 -90.8(11) yes
N2 Ru1 C19 C23 22.9(17) yes
C15 Ru1 C19 C18 -102.4(12) yes
C15 Ru1 C19 C20 27.9(9) yes
C15 Ru1 C19 C23 141.6(18) yes
C16 Ru1 C19 C18 -64.9(11) yes
C16 Ru1 C19 C20 65.4(11) yes
C16 Ru1 C19 C23 179.2(17) yes
C17 Ru1 C19 C18 -28.2(9) yes
C17 Ru1 C19 C20 102.2(12) yes
C17 Ru1 C19 C23 -144.1(18) yes
C18 Ru1 C19 C18 0.0(7) yes
C18 Ru1 C19 C20 130.3(15) yes
C18 Ru1 C19 C23 -115.9(20) yes
C20 Ru1 C19 C18 -130.3(15) yes
C20 Ru1 C19 C20 0.0(8) yes
C20 Ru1 C19 C23 113.8(20) yes
C31 Ru1 C19 C18 -110.2(39) yes
C31 Ru1 C19 C20 20.1(41) yes
C31 Ru1 C19 C23 133.9(35) yes
N1 Ru1 C20 C15 156.1(20) yes
N1 Ru1 C20 C19 22.8(23) yes
N2 Ru1 C20 C15 -135.9(11) yes
N2 Ru1 C20 C19 90.7(11) yes
C15 Ru1 C20 C15 0.0(8) yes
C15 Ru1 C20 C19 -133.3(16) yes
C16 Ru1 C20 C15 29.7(10) yes
C16 Ru1 C20 C19 -103.7(12) yes
C17 Ru1 C20 C15 66.1(11) yes
C17 Ru1 C20 C19 -67.3(11) yes
C18 Ru1 C20 C15 103.5(12) yes
C18 Ru1 C20 C19 -29.9(9) yes
C19 Ru1 C20 C15 133.3(16) yes
C19 Ru1 C20 C19 0.0(8) yes
C31 Ru1 C20 C15 -39.2(16) yes
C31 Ru1 C20 C19 -172.6(14) yes
N1 Ru1 C31 C32 55.1(15) yes
N1 Ru1 C31 C34 -67.5(13) yes
N2 Ru1 C31 C32 -21.3(15) yes
N2 Ru1 C31 C34 -143.9(12) yes
C15 Ru1 C31 C32 -139.1(15) yes
C15 Ru1 C31 C34 98.2(14) yes
C16 Ru1 C31 C32 -176.4(15) yes
C16 Ru1 C31 C34 60.9(14) yes
C17 Ru1 C31 C32 152.4(14) yes
C17 Ru1 C31 C34 29.8(16) yes
C18 Ru1 C31 C32 143.0(18) yes
C18 Ru1 C31 C34 20.3(26) yes
C19 Ru1 C31 C32 -131.9(36) yes
C19 Ru1 C31 C34 105.5(39) yes
C20 Ru1 C31 C32 -116.9(16) yes
C20 Ru1 C31 C34 120.4(15) yes
N4 Ru2 N3 C36 -30.7(11) yes
C50 Ru2 N3 C36 150.8(48) yes
C51 Ru2 N3 C36 152.5(13) yes
C52 Ru2 N3 C36 126.2(11) yes
C53 Ru2 N3 C36 88.3(12) yes
C54 Ru2 N3 C36 57.3(16) yes
C55 Ru2 N3 C36 42.9(26) yes
C66 Ru2 N3 C36 -123.9(12) yes
N3 Ru2 N4 S2 -146.5(11) yes
N3 Ru2 N4 C37 4.9(12) yes
C50 Ru2 N4 S2 33.1(19) yes
C50 Ru2 N4 C37 -175.6(13) yes
C51 Ru2 N4 S2 27.2(34) yes
C51 Ru2 N4 C37 178.5(24) yes
C52 Ru2 N4 S2 134.6(23) yes
C52 Ru2 N4 C37 -74.1(29) yes
C53 Ru2 N4 S2 127.9(12) yes
C53 Ru2 N4 C37 -80.7(15) yes
C54 Ru2 N4 S2 99.9(13) yes
C54 Ru2 N4 C37 -108.8(13) yes
C55 Ru2 N4 S2 62.5(13) yes
C55 Ru2 N4 C37 -146.2(12) yes
C66 Ru2 N4 S2 -61.3(13) yes
C66 Ru2 N4 C37 90.1(13) yes
N3 Ru2 C50 C51 2.1(47) yes
N3 Ru2 C50 C55 -127.4(42) yes
N3 Ru2 C50 C56 116.4(41) yes
N4 Ru2 C50 C51 -176.2(12) yes
N4 Ru2 C50 C55 54.3(14) yes
N4 Ru2 C50 C56 -61.9(23) yes
C51 Ru2 C50 C51 0.0(8) yes
C51 Ru2 C50 C55 -129.5(17) yes
C51 Ru2 C50 C56 114.3(24) yes
C52 Ru2 C50 C51 28.4(10) yes
C52 Ru2 C50 C55 -101.1(12) yes
C52 Ru2 C50 C56 142.6(21) yes
C53 Ru2 C50 C51 66.0(11) yes
C53 Ru2 C50 C55 -63.6(11) yes
C53 Ru2 C50 C56 -179.8(20) yes
C54 Ru2 C50 C51 101.8(13) yes
C54 Ru2 C50 C55 -27.7(10) yes
C54 Ru2 C50 C56 -144.0(22) yes
C55 Ru2 C50 C51 129.5(17) yes
C55 Ru2 C50 C55 0.0(7) yes
C55 Ru2 C50 C56 -116.2(24) yes
C66 Ru2 C50 C51 -82.2(12) yes
C66 Ru2 C50 C55 148.2(13) yes
C66 Ru2 C50 C56 32.0(22) yes
N3 Ru2 C51 C50 -179.3(13) yes
N3 Ru2 C51 C52 -46.0(14) yes
N4 Ru2 C51 C50 8.4(27) yes
N4 Ru2 C51 C52 141.8(23) yes
C50 Ru2 C51 C50 0.0(9) yes
C50 Ru2 C51 C52 133.4(15) yes
C52 Ru2 C51 C50 -133.4(15) yes
C52 Ru2 C51 C52 0.0(7) yes
C53 Ru2 C51 C50 -103.4(12) yes
C53 Ru2 C51 C52 30.0(9) yes
C54 Ru2 C51 C50 -67.1(12) yes
C54 Ru2 C51 C52 66.3(11) yes
C55 Ru2 C51 C50 -30.3(10) yes
C55 Ru2 C51 C52 103.1(11) yes
C66 Ru2 C51 C50 97.9(12) yes
C66 Ru2 C51 C52 -128.8(12) yes
N3 Ru2 C52 C51 144.6(11) yes
N3 Ru2 C52 C53 -84.1(10) yes
N3 Ru2 C52 C57 31.6(17) yes
N4 Ru2 C52 C51 -140.8(24) yes
N4 Ru2 C52 C53 -9.5(27) yes
N4 Ru2 C52 C57 106.2(26) yes
C50 Ru2 C52 C51 -29.0(10) yes
C50 Ru2 C52 C53 102.3(12) yes
C50 Ru2 C52 C57 -142.0(17) yes
C51 Ru2 C52 C51 0.0(8) yes
C51 Ru2 C52 C53 131.3(14) yes
C51 Ru2 C52 C57 -113.0(19) yes
C53 Ru2 C52 C51 -131.3(14) yes
C53 Ru2 C52 C53 0.0(7) yes
C53 Ru2 C52 C57 115.7(19) yes
C54 Ru2 C52 C51 -102.8(12) yes
C54 Ru2 C52 C53 28.4(9) yes
C54 Ru2 C52 C57 144.1(17) yes
C55 Ru2 C52 C51 -65.9(10) yes
C55 Ru2 C52 C53 65.4(10) yes
C55 Ru2 C52 C57 -179.0(16) yes
C66 Ru2 C52 C51 56.1(13) yes
C66 Ru2 C52 C53 -172.6(13) yes
C66 Ru2 C52 C57 -56.9(19) yes
N3 Ru2 C53 C52 99.5(10) yes
N3 Ru2 C53 C54 -127.9(11) yes
N4 Ru2 C53 C52 175.7(11) yes
N4 Ru2 C53 C54 -51.7(13) yes
C50 Ru2 C53 C52 -67.5(11) yes
C50 Ru2 C53 C54 65.1(12) yes
C51 Ru2 C53 C52 -29.7(9) yes
C51 Ru2 C53 C54 102.9(11) yes
C52 Ru2 C53 C52 0.0(7) yes
C52 Ru2 C53 C54 132.6(14) yes
C54 Ru2 C53 C52 -132.6(14) yes
C54 Ru2 C53 C54 0.0(8) yes
C55 Ru2 C53 C52 -103.5(11) yes
C55 Ru2 C53 C54 29.1(9) yes
C66 Ru2 C53 C52 13.1(23) yes
C66 Ru2 C53 C54 145.7(22) yes
N3 Ru2 C54 C53 59.5(13) yes
N3 Ru2 C54 C55 -168.1(12) yes
N3 Ru2 C54 C58 -55.5(22) yes
N4 Ru2 C54 C53 136.5(11) yes
N4 Ru2 C54 C55 -91.1(11) yes
N4 Ru2 C54 C58 21.5(20) yes
C50 Ru2 C54 C53 -104.9(13) yes
C50 Ru2 C54 C55 27.6(10) yes
C50 Ru2 C54 C58 140.1(21) yes
C51 Ru2 C54 C53 -66.6(11) yes
C51 Ru2 C54 C55 65.8(11) yes
C51 Ru2 C54 C58 178.4(19) yes
C52 Ru2 C54 C53 -29.4(9) yes
C52 Ru2 C54 C55 103.0(12) yes
C52 Ru2 C54 C58 -144.4(20) yes
C53 Ru2 C54 C53 0.0(7) yes
C53 Ru2 C54 C55 132.4(16) yes
C53 Ru2 C54 C58 -115.0(23) yes
C55 Ru2 C54 C53 -132.4(16) yes
C55 Ru2 C54 C55 0.0(7) yes
C55 Ru2 C54 C58 112.6(22) yes
C66 Ru2 C54 C53 -116.9(36) yes
C66 Ru2 C54 C55 15.5(38) yes
C66 Ru2 C54 C58 128.1(33) yes
N3 Ru2 C55 C50 156.7(19) yes
N3 Ru2 C55 C54 22.0(23) yes
N4 Ru2 C55 C50 -134.0(12) yes
N4 Ru2 C55 C54 91.3(11) yes
C50 Ru2 C55 C50 0.0(9) yes
C50 Ru2 C55 C54 -134.7(16) yes
C51 Ru2 C55 C50 31.4(10) yes
C51 Ru2 C55 C54 -103.3(12) yes
C52 Ru2 C55 C50 68.5(11) yes
C52 Ru2 C55 C54 -66.2(11) yes
C53 Ru2 C55 C50 106.0(12) yes
C53 Ru2 C55 C54 -28.7(9) yes
C54 Ru2 C55 C50 134.7(16) yes
C54 Ru2 C55 C54 0.0(8) yes
C66 Ru2 C55 C50 -39.1(15) yes
C66 Ru2 C55 C54 -173.8(14) yes
N3 Ru2 C66 C67 51.9(15) yes
N3 Ru2 C66 C69 -73.7(13) yes
N4 Ru2 C66 C67 -24.5(16) yes
N4 Ru2 C66 C69 -150.2(13) yes
C50 Ru2 C66 C67 -142.5(16) yes
C50 Ru2 C66 C69 91.8(15) yes
C51 Ru2 C66 C67 179.3(15) yes
C51 Ru2 C66 C69 53.7(14) yes
C52 Ru2 C66 C67 148.8(14) yes
C52 Ru2 C66 C69 23.2(16) yes
C53 Ru2 C66 C67 140.3(18) yes
C53 Ru2 C66 C69 14.6(27) yes
C54 Ru2 C66 C67 -131.4(34) yes
C54 Ru2 C66 C69 102.9(38) yes
C55 Ru2 C66 C67 -120.2(16) yes
C55 Ru2 C66 C69 114.2(15) yes
O1 S1 N2 Ru1 -22.2(11) yes
O1 S1 N2 C2 -166.8(10) yes
O2 S1 N2 Ru1 109.7(9) yes
O2 S1 N2 C2 -34.9(13) yes
C24 S1 N2 Ru1 -134.5(9) yes
C24 S1 N2 C2 80.9(13) yes
O1 S1 C24 C25 -40.2(15) yes
O1 S1 C24 C29 134.9(13) yes
O2 S1 C24 C25 -164.1(12) yes
O2 S1 C24 C29 11.0(17) yes
N2 S1 C24 C25 75.2(15) yes
N2 S1 C24 C29 -109.6(14) yes
O7 S2 N4 Ru2 -10.2(12) yes
O7 S2 N4 C37 -161.5(10) yes
O8 S2 N4 Ru2 120.2(9) yes
O8 S2 N4 C37 -31.1(14) yes
C59 S2 N4 Ru2 -124.0(10) yes
C59 S2 N4 C37 84.7(13) yes
O7 S2 C59 C60 145.0(13) yes
O7 S2 C59 C64 -31.1(16) yes
O8 S2 C59 C60 20.1(17) yes
O8 S2 C59 C64 -155.9(13) yes
N4 S2 C59 C60 -100.0(15) yes
N4 S2 C59 C64 83.9(15) yes
C33 O4 C32 O3 1.4(19) yes
C33 O4 C32 C31 177.6(11) yes
C35 O6 C34 O5 -0.9(20) yes
C35 O6 C34 C31 -178.6(12) yes
C68 O10 C67 O9 2.8(20) yes
C68 O10 C67 C66 -177.4(12) yes
C70 O12 C69 O11 -3.4(22) yes
C70 O12 C69 C66 176.6(13) yes
Ru1 N1 C1 C2 50.0(10) yes
Ru1 N1 C1 C3 172.4(8) yes
Ru1 N2 C2 C1 28.5(11) yes
Ru1 N2 C2 C9 146.9(8) yes
S1 N2 C2 C1 174.7(7) yes
S1 N2 C2 C9 -66.9(11) yes
Ru2 N3 C36 C37 50.8(10) yes
Ru2 N3 C36 C38 175.0(8) yes
Ru2 N4 C37 C36 21.0(11) yes
Ru2 N4 C37 C44 142.6(8) yes
S2 N4 C37 C36 174.4(7) yes
S2 N4 C37 C44 -64.0(11) yes
N1 C1 C2 N2 -49.6(13) yes
N1 C1 C2 C9 -173.6(10) yes
C3 C1 C2 N2 -173.2(11) yes
C3 C1 C2 C9 62.8(15) yes
N1 C1 C3 C4 133.1(13) yes
N1 C1 C3 C8 -52.9(17) yes
C2 C1 C3 C4 -106.8(15) yes
C2 C1 C3 C8 67.3(17) yes
N2 C2 C9 C10 -51.3(17) yes
N2 C2 C9 C14 130.6(13) yes
C1 C2 C9 C10 66.6(16) yes
C1 C2 C9 C14 -111.5(14) yes
C1 C3 C4 C5 176.8(12) yes
C8 C3 C4 C5 2.5(21) yes
C1 C3 C8 C7 -175.8(12) yes
C4 C3 C8 C7 -1.8(22) yes
C3 C4 C5 C6 -2.0(23) yes
C4 C5 C6 C7 0.6(23) yes
C5 C6 C7 C8 0.3(24) yes
C6 C7 C8 C3 0.3(23) yes
C2 C9 C10 C11 -178.3(13) yes
C14 C9 C10 C11 -0.2(23) yes
C2 C9 C14 C13 177.3(14) yes
C10 C9 C14 C13 -1.0(23) yes
C9 C10 C11 C12 1.0(22) yes
C10 C11 C12 C13 -0.7(25) yes
C11 C12 C13 C14 -0.4(26) yes
C12 C13 C14 C9 1.3(26) yes
Ru1 C15 C16 Ru1 0.00(7) yes
Ru1 C15 C16 C17 -55.2(11) yes
C20 C15 C16 Ru1 51.4(11) yes
C20 C15 C16 C17 -3.8(20) yes
C21 C15 C16 Ru1 -124.9(14) yes
C21 C15 C16 C17 179.9(13) yes
Ru1 C15 C20 Ru1 0.00(7) yes
Ru1 C15 C20 C19 56.3(11) yes
C16 C15 C20 Ru1 -51.0(11) yes
C16 C15 C20 C19 5.3(20) yes
C21 C15 C20 Ru1 125.2(14) yes
C21 C15 C20 C19 -178.5(13) yes
Ru1 C16 C17 Ru1 0.00(7) yes
Ru1 C16 C17 C18 -55.0(9) yes
Ru1 C16 C17 C22 125.6(11) yes
C15 C16 C17 Ru1 55.8(11) yes
C15 C16 C17 C18 0.8(19) yes
C15 C16 C17 C22 -178.6(11) yes
Ru1 C17 C18 Ru1 0.00(7) yes
Ru1 C17 C18 C19 -54.1(10) yes
C16 C17 C18 Ru1 55.0(11) yes
C16 C17 C18 C19 0.9(20) yes
C22 C17 C18 Ru1 -125.6(13) yes
C22 C17 C18 C19 -179.7(12) yes
Ru1 C18 C19 Ru1 0.00(7) yes
Ru1 C18 C19 C20 -52.7(10) yes
Ru1 C18 C19 C23 121.8(12) yes
C17 C18 C19 Ru1 53.1(11) yes
C17 C18 C19 C20 0.4(18) yes
C17 C18 C19 C23 174.8(12) yes
Ru1 C19 C20 Ru1 0.00(7) yes
Ru1 C19 C20 C15 -56.7(11) yes
C18 C19 C20 Ru1 53.1(10) yes
C18 C19 C20 C15 -3.7(19) yes
C23 C19 C20 Ru1 -121.5(13) yes
C23 C19 C20 C15 -178.2(12) yes
S1 C24 C25 C26 178.5(9) yes
C29 C24 C25 C26 3.3(21) yes
S1 C24 C29 C28 -177.5(10) yes
C25 C24 C29 C28 -2.3(21) yes
C24 C25 C26 C27 -1.9(20) yes
C25 C26 C27 C28 -0.5(21) yes
C25 C26 C27 C30 178.8(13) yes
C26 C27 C28 C29 1.5(21) yes
C30 C27 C28 C29 -177.8(14) yes
C27 C28 C29 C24 -0.1(21) yes
Ru1 C31 C32 O3 -64.6(13) yes
Ru1 C31 C32 O4 119.4(8) yes
C34 C31 C32 O3 55.9(17) yes
C34 C31 C32 O4 -120.1(12) yes
Ru1 C31 C34 O5 76.4(13) yes
Ru1 C31 C34 O6 -106.0(9) yes
C32 C31 C34 O5 -52.0(18) yes
C32 C31 C34 O6 125.6(12) yes
N3 C36 C37 N4 -45.3(13) yes
N3 C36 C37 C44 -171.6(10) yes
C38 C36 C37 N4 -169.7(10) yes
C38 C36 C37 C44 64.0(14) yes
N3 C36 C38 C39 -51.7(15) yes
N3 C36 C38 C43 129.9(12) yes
C37 C36 C38 C39 69.0(16) yes
C37 C36 C38 C43 -109.5(13) yes
N4 C37 C44 C45 132.4(12) yes
N4 C37 C44 C49 -49.6(15) yes
C36 C37 C44 C45 -105.6(14) yes
C36 C37 C44 C49 72.4(15) yes
C36 C38 C39 C40 -179.8(12) yes
C43 C38 C39 C40 -1.4(19) yes
C36 C38 C43 C42 179.4(11) yes
C39 C38 C43 C42 0.9(19) yes
C38 C39 C40 C41 1.5(19) yes
C39 C40 C41 C42 -1.1(20) yes
C40 C41 C42 C43 0.7(19) yes
C41 C42 C43 C38 -0.6(20) yes
C37 C44 C45 C46 177.7(12) yes
C49 C44 C45 C46 -0.4(20) yes
C37 C44 C49 C48 -177.9(12) yes
C45 C44 C49 C48 0.2(20) yes
C44 C45 C46 C47 1.3(20) yes
C45 C46 C47 C48 -2.0(22) yes
C46 C47 C48 C49 1.8(21) yes
C47 C48 C49 C44 -0.9(22) yes
Ru2 C50 C51 Ru2 0.00(7) yes
Ru2 C50 C51 C52 -53.6(10) yes
C55 C50 C51 Ru2 54.2(10) yes
C55 C50 C51 C52 0.5(18) yes
C56 C50 C51 Ru2 -124.5(15) yes
C56 C50 C51 C52 -178.1(13) yes
Ru2 C50 C55 Ru2 0.00(7) yes
Ru2 C50 C55 C54 55.1(11) yes
C51 C50 C55 Ru2 -53.8(10) yes
C51 C50 C55 C54 1.3(19) yes
C56 C50 C55 Ru2 124.8(15) yes
C56 C50 C55 C54 179.9(13) yes
Ru2 C51 C52 Ru2 0.00(7) yes
Ru2 C51 C52 C53 -54.9(9) yes
Ru2 C51 C52 C57 124.7(11) yes
C50 C51 C52 Ru2 53.9(12) yes
C50 C51 C52 C53 -1.0(20) yes
C50 C51 C52 C57 178.6(12) yes
Ru2 C52 C53 Ru2 0.00(7) yes
Ru2 C52 C53 C54 -54.9(10) yes
C51 C52 C53 Ru2 54.6(10) yes
C51 C52 C53 C54 -0.3(18) yes
C57 C52 C53 Ru2 -124.9(13) yes
C57 C52 C53 C54 -179.9(12) yes
Ru2 C53 C54 Ru2 0.00(7) yes
Ru2 C53 C54 C55 -51.7(10) yes
Ru2 C53 C54 C58 126.5(13) yes
C52 C53 C54 Ru2 53.8(10) yes
C52 C53 C54 C55 2.0(19) yes
C52 C53 C54 C58 -179.7(12) yes
Ru2 C54 C55 Ru2 0.00(7) yes
Ru2 C54 C55 C50 -54.8(11) yes
C53 C54 C55 Ru2 52.2(10) yes
C53 C54 C55 C50 -2.6(19) yes
C58 C54 C55 Ru2 -126.1(14) yes
C58 C54 C55 C50 179.2(13) yes
S2 C59 C60 C61 179.3(9) yes
C64 C59 C60 C61 -4.8(23) yes
S2 C59 C64 C63 -179.8(10) yes
C60 C59 C64 C63 4.2(23) yes
C59 C60 C61 C62 1.8(20) yes
C60 C61 C62 C63 1.7(21) yes
C60 C61 C62 C65 -180.0(13) yes
C61 C62 C63 C64 -2.3(23) yes
C65 C62 C63 C64 179.3(14) yes
C62 C63 C64 C59 -0.6(22) yes
Ru2 C66 C67 O9 -59.0(16) yes
Ru2 C66 C67 O10 121.3(9) yes
C69 C66 C67 O9 63.6(21) yes
C69 C66 C67 O10 -116.2(14) yes
Ru2 C66 C69 O11 -94.0(15) yes
Ru2 C66 C69 O12 86.0(12) yes
C67 C66 C69 O11 136.2(16) yes
C67 C66 C69 O12 -43.7(18) yes
